data_4035760
loop_
_publ_author_name
'Molina-Muriel, Ricardo'
'Aragay, Gemma'
'Escudero-Ad\'an, Eduardo C'
'Ballester, Pablo'

_publ_section_title
;
 Switching from Negative-Cooperativity to No-Cooperativity in the Binding
 of Ion-Pair Dimers by a Bis(calix[4]pyrrole) Macrocycle.
;
_journal_issue 21
_journal_name_full 'The Journal of organic chemistry'
_journal_page_first 13507
_journal_page_last 13514
_journal_paper_doi 10.1021/acs.joc.8b02449
_journal_volume 83
_journal_year 2018
_chemical_formula_sum 'C115 H152 Cl2 F N16'
_chemical_formula_weight 1848.42
_space_group_IT_number 11
_space_group_name_Hall '-P 2yb'
_space_group_name_H-M_alt 'P 1 21/m 1'
_symmetry_cell_setting monoclinic
_symmetry_space_group_name_H-M 'P 1 21/m 1'
_atom_sites_solution_hydrogens mixed
_audit_creation_method SHELXL-2014/7
_cell_angle_alpha 90
_cell_angle_beta 101.254(4)
_cell_angle_gamma 90
_cell_formula_units_Z 4
_cell_length_a 11.4090(5)
_cell_length_b 44.6389(19)
_cell_length_c 21.1247(8)
_cell_measurement_reflns_used 8563
_cell_measurement_temperature 100(2)
_cell_measurement_theta_max 22.9280
_cell_measurement_theta_min 2.0220
_cell_volume 10551.6(8)
_computing_cell_refinement 'CrysAlisPro 1.171.39.12b (Rigaku OD, 2015)'
_computing_data_collection 'CrysAlisPro 1.171.39.12b (Rigaku OD, 2015)'
_computing_data_reduction 'CrysAlisPro 1.171.39.12b (Rigaku OD, 2015)'
_computing_molecular_graphics 'SHELXL-2014 (Sheldrick, 2014)'
_computing_publication_material 'SHELXL-2014 (Sheldrick, 2014)'
_computing_structure_refinement 'SHELXL-2014 (Sheldrick, 2014)'
_computing_structure_solution Sir2014
_diffrn_ambient_temperature 100(2)
_diffrn_detector_area_resol_mean 5.8140
_diffrn_detector_type 'PILATUS 200K'
_diffrn_measured_fraction_theta_full 0.960
_diffrn_measured_fraction_theta_max 0.829
_diffrn_measurement_device_type '1/4chi goniometer'
_diffrn_measurement_method
;
 Fullsphere data collection, phi and omega scans
;
_diffrn_measurement_specimen_support 'magnetic support with MicroMount'
_diffrn_radiation_monochromator 'Confocal Max Flux optic'
_diffrn_radiation_type MoK\a
_diffrn_radiation_wavelength 0.7107
_diffrn_reflns_av_R_equivalents 0.0735
_diffrn_reflns_av_unetI/netI 0.1275
_diffrn_reflns_Laue_measured_fraction_full 0.960
_diffrn_reflns_Laue_measured_fraction_max 0.829
_diffrn_reflns_limit_h_max 14
_diffrn_reflns_limit_h_min -13
_diffrn_reflns_limit_k_max 54
_diffrn_reflns_limit_k_min -54
_diffrn_reflns_limit_l_max 24
_diffrn_reflns_limit_l_min -26
_diffrn_reflns_number 59346
_diffrn_reflns_point_group_measured_fraction_full 0.960
_diffrn_reflns_point_group_measured_fraction_max 0.829
_diffrn_reflns_theta_full 25.242
_diffrn_reflns_theta_max 27.279
_diffrn_reflns_theta_min 1.892
_diffrn_source 'Microfocus rotating anode X-ray tube'
_diffrn_source_current 24
_diffrn_source_power 50
_diffrn_source_size '0.2 mm x 0.2 mm fine focus'
_diffrn_source_type 'Rigaku MicroMax-007HF'
_exptl_absorpt_coefficient_mu 0.119
_exptl_absorpt_correction_T_max 0.994
_exptl_absorpt_correction_T_min 0.765
_exptl_absorpt_correction_type multi-scan
_exptl_absorpt_process_details
; 
 CrysAlisPro 1.171.39.12b (Rigaku OD, 2015)
;
_exptl_crystal_colour colourless
_exptl_crystal_density_diffrn 1.164
_exptl_crystal_description block
_exptl_crystal_F_000 3988
_exptl_crystal_size_max 0.25
_exptl_crystal_size_mid 0.15
_exptl_crystal_size_min 0.05
_refine_diff_density_max 0.784
_refine_diff_density_min -0.740
_refine_diff_density_rms 0.063
_refine_ls_extinction_method none
_refine_ls_goodness_of_fit_ref 1.207
_refine_ls_hydrogen_treatment constr
_refine_ls_matrix_type full
_refine_ls_number_parameters 1691
_refine_ls_number_reflns 19926
_refine_ls_number_restraints 1488
_refine_ls_restrained_S_all 20.289
_refine_ls_R_factor_all 0.1922
_refine_ls_R_factor_gt 0.0882
_refine_ls_shift/su_max 0.000
_refine_ls_shift/su_mean 0.000
_refine_ls_structure_factor_coef Fsqd
_refine_ls_weighting_details 'w=1/[\s^2^(Fo^2^)+(0.1000P)^2^] where P=(Fo^2^+2Fc^2^)/3'
_refine_ls_weighting_scheme calc
_refine_ls_wR_factor_gt 0.2054
_refine_ls_wR_factor_ref 0.2397
_reflns_Friedel_coverage 0.000
_reflns_number_gt 9527
_reflns_number_total 19926
_reflns_threshold_expression 'I > 2\s(I)'
_cod_data_source_file jo8b02449_si_003.cif
_cod_data_source_block bcalix4cy
_cod_depositor_comments
;
The following automatic conversions were performed:

data item '_exptl_absorpt_correction_type' value 'Multi-scan' was
changed to 'multi-scan' in accordance with the
/home/data/users/saulius/crontab/automatic-downloads/current/ACS/lib/dictionaries/cif_core.dic
dictionary named 'cif_core.dic' version 2.4.2 last updated on
2011-04-26.

data item '_symmetry_cell_setting' value 'Monoclinic' was changed to
'monoclinic' in accordance with the
/home/data/users/saulius/crontab/automatic-downloads/current/ACS/lib/dictionaries/cif_core.dic
dictionary named 'cif_core.dic' version 2.4.2 last updated on
2011-04-26.

Automatic conversion script
Id: cif_fix_values 6909 2019-04-08 15:41:33Z antanas 
;
_cod_original_sg_symbol_H-M P2(1)/m
_cod_database_code 4035760
_shelx_shelxl_version_number 2014/7
_shelx_space_group_comment
;
The symmetry employed for this shelxl refinement is uniquely defined
by the following loop, which should always be used as a source of
symmetry information in preference to the above space-group names.
They are only intended as comments.
;
_shelx_estimated_absorpt_t_min 0.971
_shelx_estimated_absorpt_t_max 0.994

loop_
_space_group_symop_operation_xyz
'x, y, z'
'-x, y+1/2, -z'
'-x, -y, -z'
'x, -y-1/2, z'

loop_
_atom_site_label
_atom_site_type_symbol
_atom_site_fract_x
_atom_site_fract_y
_atom_site_fract_z
_atom_site_U_iso_or_equiv
_atom_site_adp_type
_atom_site_occupancy
_atom_site_site_symmetry_order
_atom_site_calc_flag
_atom_site_refinement_flags_posn
_atom_site_refinement_flags_adp
_atom_site_refinement_flags_occupancy
_atom_site_disorder_assembly
_atom_site_disorder_group
Cl1A Cl 0.36700(9) 0.34771(3) 0.90200(5) 0.0479(3) Uani 1 1 d . . . . .
N1A N 0.2458(3) 0.40745(7) 0.95074(14) 0.0350(8) Uani 1 1 d . . . . .
H1A H 0.2862 0.3932 0.9378 0.042 Uiso 1 1 calc R U . . .
C1A C 0.1648(3) 0.42569(10) 0.9108(2) 0.0396(11) Uani 1 1 d . . . . .
N2A N 0.5138(3) 0.38832(7) 1.02346(16) 0.0395(9) Uani 1 1 d . . . . .
H2AN H 0.4750 0.3794 0.9897 0.047 Uiso 1 1 calc R U . . .
C2A C 0.1212(4) 0.44522(10) 0.9502(2) 0.0457(11) Uani 1 1 d . . . . .
H2A H 0.0653 0.4602 0.9367 0.055 Uiso 1 1 calc R U . . .
C3A C 0.1751(3) 0.43889(9) 1.0145(2) 0.0374(10) Uani 1 1 d . . . . .
H3A H 0.1607 0.4489 1.0508 0.045 Uiso 1 1 calc R U . . .
N3A N 0.6022(3) 0.38689(9) 0.88621(19) 0.0556(11) Uani 1 1 d . . . . .
H3A1 H 0.5386 0.3776 0.8913 0.067 Uiso 1 1 calc R U . . .
N4A N 0.3329(3) 0.40757(9) 0.81160(16) 0.0527(10) Uani 1 1 d . . . . .
H4A H 0.3412 0.3918 0.8353 0.063 Uiso 1 1 calc R U . . .
C4A C 0.2519(3) 0.41552(8) 1.01461(18) 0.0316(9) Uani 1 1 d . . . . .
N5A N 0.1997(3) 0.27450(8) 1.07518(17) 0.0347(9) Uani 0.5 1 d . . P A 1
C13A C 0.1997(3) 0.27450(8) 1.07518(17) 0.0347(9) Uani 0.5 1 d . . P A 2
C5A C 0.3297(3) 0.39893(8) 1.06957(17) 0.0307(9) Uani 1 1 d . . . . .
N6A N 0.0855(3) 0.26476(7) 1.05702(19) 0.0528(10) Uani 1 1 d . . . . .
C6A C 0.2951(4) 0.36585(9) 1.06939(18) 0.0332(10) Uani 1 1 d . . . . .
N7A N 0.4287(4) 0.27462(11) 0.70409(19) 0.0572(12) Uani 0.5 1 d . . P B 1
C34A C 0.4287(4) 0.27462(11) 0.70409(19) 0.0572(12) Uani 0.5 1 d . . P B 2
C7A C 0.3799(4) 0.34399(9) 1.09218(19) 0.0412(11) Uani 1 1 d . . . . .
H7A H 0.4593 0.3495 1.1061 0.049 Uiso 1 1 calc R U . . .
N8A N 0.3366(3) 0.26460(8) 0.65808(16) 0.0524(11) Uani 1 1 d . . . . .
C8A C 0.3481(4) 0.31410(9) 1.09445(19) 0.0392(11) Uani 1 1 d . . . . .
H8A H 0.4061 0.2998 1.1093 0.047 Uiso 1 1 calc R U . . .
C9A C 0.2316(4) 0.30575(9) 1.07486(18) 0.0340(10) Uani 1 1 d . . . . .
C10A C 0.1449(4) 0.32711(9) 1.0546(2) 0.0414(11) Uani 1 1 d . . . . .
H10A H 0.0649 0.3216 1.0433 0.050 Uiso 1 1 calc R U . . .
C11A C 0.1779(3) 0.35684(9) 1.0514(2) 0.0388(10) Uani 1 1 d . . . . .
H11A H 0.1194 0.3711 1.0367 0.047 Uiso 1 1 calc R U . . .
C12A C 0.3044(4) 0.41186(9) 1.13323(18) 0.0415(11) Uani 1 1 d . . . . .
H12A H 0.3506 0.4012 1.1690 0.062 Uiso 1 1 calc R U . . .
H12B H 0.2210 0.4098 1.1340 0.062 Uiso 1 1 calc R U . . .
H12C H 0.3260 0.4327 1.1363 0.062 Uiso 1 1 calc R U . . .
C14A C 0.2726(5) 0.2500 1.0870(3) 0.0394(15) Uani 1 2 d S T P . .
H14A H 0.3552 0.2500 1.1005 0.047 Uiso 1 2 calc R U P A 1
C15A C 0.4618(3) 0.40220(9) 1.06961(18) 0.0328(10) Uani 1 1 d . . . . .
C16A C 0.5519(4) 0.41400(9) 1.11360(19) 0.0385(10) Uani 1 1 d . . . . .
H16A H 0.5435 0.4249 1.1499 0.046 Uiso 1 1 calc R U . . .
C17A C 0.6609(4) 0.40697(9) 1.0951(2) 0.0432(11) Uani 1 1 d . . . . .
H17A H 0.7367 0.4124 1.1170 0.052 Uiso 1 1 calc R U . . .
C18A C 0.6348(4) 0.39071(10) 1.0389(2) 0.0441(11) Uani 1 1 d . . . . .
C19A C 0.7157(4) 0.37570(12) 0.9994(3) 0.0614(15) Uani 1 1 d . . . . .
C20A C 0.6850(4) 0.34218(12) 0.9936(3) 0.0776(17) Uani 1 1 d . . . . .
H20A H 0.7409 0.3320 0.9725 0.116 Uiso 1 1 calc R U . . .
H20B H 0.6056 0.3397 0.9688 0.116 Uiso 1 1 calc R U . . .
H20C H 0.6892 0.3339 1.0359 0.116 Uiso 1 1 calc R U . . .
C21A C 0.8465(4) 0.37859(14) 1.0357(3) 0.0832(19) Uani 1 1 d . . . . .
H21A H 0.8985 0.3692 1.0111 0.125 Uiso 1 1 calc R U . . .
H21B H 0.8552 0.3690 1.0771 0.125 Uiso 1 1 calc R U . . .
H21C H 0.8670 0.3994 1.0417 0.125 Uiso 1 1 calc R U . . .
C22A C 0.7046(4) 0.38971(12) 0.9331(2) 0.0582(14) Uani 1 1 d . . . . .
C23A C 0.7825(5) 0.40599(14) 0.9061(3) 0.0774(18) Uani 1 1 d . . . . .
H23A H 0.8591 0.4116 0.9265 0.093 Uiso 1 1 calc R U . . .
C24A C 0.7285(5) 0.41288(13) 0.8425(3) 0.0762(18) Uani 1 1 d . . . . .
H24A H 0.7636 0.4238 0.8136 0.091 Uiso 1 1 calc R U . . .
C25A C 0.6166(4) 0.40116(12) 0.8297(2) 0.0592(14) Uani 1 1 d . . . . .
C26A C 0.5235(4) 0.39916(12) 0.7691(2) 0.0652(15) Uani 1 1 d . . . . .
C27A C 0.4956(5) 0.36593(13) 0.7513(2) 0.0651(16) Uani 1 1 d . . . . .
C28A C 0.3872(5) 0.35696(12) 0.7163(2) 0.0645(15) Uani 1 1 d . . . . .
H28A H 0.3275 0.3711 0.7033 0.077 Uiso 1 1 calc R U . . .
C29A C 0.3648(5) 0.32678(13) 0.6996(2) 0.0669(16) Uani 1 1 d . . . . .
H29A H 0.2911 0.3211 0.6755 0.080 Uiso 1 1 calc R U . . .
C30A C 0.4523(5) 0.30573(14) 0.7189(2) 0.0619(15) Uani 1 1 d . . . . .
C31A C 0.5607(5) 0.31504(16) 0.7516(3) 0.103(3) Uani 1 1 d . . . . .
H31A H 0.6220 0.3012 0.7634 0.124 Uiso 1 1 calc R U . . .
C32A C 0.5810(5) 0.34495(17) 0.7677(3) 0.106(3) Uani 1 1 d . . . . .
H32A H 0.6558 0.3507 0.7904 0.127 Uiso 1 1 calc R U . . .
C33A C 0.5778(5) 0.41300(13) 0.7136(2) 0.0799(18) Uani 1 1 d . . . . .
H33A H 0.5208 0.4116 0.6738 0.120 Uiso 1 1 calc R U . . .
H33B H 0.6489 0.4022 0.7097 0.120 Uiso 1 1 calc R U . . .
H33C H 0.5972 0.4336 0.7231 0.120 Uiso 1 1 calc R U . . .
C35A C 0.4860(6) 0.2500 0.7329(3) 0.063(2) Uani 1 2 d S T P . .
H35A H 0.5525 0.2500 0.7664 0.076 Uiso 1 2 calc R U P B 1
C36A C 0.4120(4) 0.41663(14) 0.7735(2) 0.0612(15) Uani 1 1 d . . . . .
C37A C 0.3677(5) 0.44267(14) 0.7445(2) 0.0665(16) Uani 1 1 d . . . . .
H37A H 0.4026 0.4541 0.7163 0.080 Uiso 1 1 calc R U . . .
C38A C 0.2602(5) 0.44920(12) 0.7646(2) 0.0604(14) Uani 1 1 d . . . . .
H38A H 0.2114 0.4657 0.7516 0.073 Uiso 1 1 calc R U . . .
C39A C 0.2390(4) 0.42731(12) 0.8063(2) 0.0511(12) Uani 1 1 d . . . . .
C40A C 0.1337(4) 0.42188(11) 0.8380(2) 0.0507(12) Uani 1 1 d . . . . .
C41A C 0.0835(4) 0.39020(11) 0.8219(2) 0.0572(13) Uani 1 1 d . . . . .
H41A H 0.0659 0.3875 0.7759 0.086 Uiso 1 1 calc R U . . .
H41B H 0.0118 0.3877 0.8386 0.086 Uiso 1 1 calc R U . . .
H41C H 0.1416 0.3756 0.8410 0.086 Uiso 1 1 calc R U . . .
C42A C 0.0360(4) 0.44412(12) 0.8114(2) 0.0683(15) Uani 1 1 d . . . . .
H42A H 0.0175 0.4427 0.7651 0.102 Uiso 1 1 calc R U . . .
H42B H 0.0629 0.4640 0.8237 0.102 Uiso 1 1 calc R U . . .
H42C H -0.0341 0.4397 0.8284 0.102 Uiso 1 1 calc R U . . .
Cl1B Cl -0.04831(9) 0.34708(2) 0.38473(4) 0.0371(3) Uani 1 1 d . . . . .
N1B N 0.8344(3) 0.40716(7) 0.30824(15) 0.0375(8) Uani 1 1 d . . . . .
H1B H 0.8636 0.3911 0.3275 0.045 Uiso 1 1 calc R U . . .
C1B C 0.8982(4) 0.42714(9) 0.27828(18) 0.0370(10) Uani 1 1 d . . . . .
N2B N 0.7515(3) 0.38606(7) 0.44241(15) 0.0355(8) Uani 1 1 d . . . . .
H2BN H 0.8050 0.3763 0.4274 0.043 Uiso 1 1 calc R U . . .
C2B C 0.8207(4) 0.44920(10) 0.25435(19) 0.0456(12) Uani 1 1 d . . . . .
H2B H 0.8384 0.4659 0.2317 0.055 Uiso 1 1 calc R U . . .
C3B C 0.7090(4) 0.44259(10) 0.26945(19) 0.0478(12) Uani 1 1 d . . . . .
H3B H 0.6401 0.4541 0.2583 0.057 Uiso 1 1 calc R U . . .
N3B N 1.0277(3) 0.38595(7) 0.52038(14) 0.0336(8) Uani 1 1 d . . . . .
H3B1 H 1.0063 0.3771 0.4837 0.040 Uiso 1 1 calc R U . . .
N4B N 1.1141(3) 0.40768(7) 0.38916(15) 0.0341(8) Uani 1 1 d . . . . .
H4B H 1.0657 0.3930 0.3902 0.041 Uiso 1 1 calc R U . . .
C4B C 0.7190(4) 0.41633(9) 0.30329(19) 0.0379(11) Uani 1 1 d . . . . .
N5B N 0.5878(3) 0.27437(8) 0.25507(17) 0.0328(9) Uani 0.5 1 d . . P C 1
C13B C 0.5878(3) 0.27437(8) 0.25507(17) 0.0328(9) Uani 0.5 1 d . . P C 2
C5B C 0.6280(4) 0.39896(9) 0.3325(2) 0.0415(11) Uani 1 1 d . . . . .
N6B N 0.5625(3) 0.26473(7) 0.19330(16) 0.0426(9) Uani 1 1 d . . . . .
C6B C 0.6219(4) 0.36583(10) 0.3115(2) 0.0408(11) Uani 1 1 d . . . . .
C7B C 0.5898(4) 0.34383(10) 0.3520(2) 0.0436(11) Uani 1 1 d . . . . .
H7B H 0.5761 0.3493 0.3924 0.052 Uiso 1 1 calc R U . . .
C8B C 0.5781(4) 0.31431(10) 0.3333(2) 0.0446(11) Uani 1 1 d . . . . .
H8B H 0.5572 0.3000 0.3611 0.053 Uiso 1 1 calc R U . . .
N8B N 1.3926(3) 0.26464(7) 0.41168(16) 0.0451(9) Uani 1 1 d . . . . .
C9B C 0.5975(3) 0.30573(9) 0.27259(19) 0.0356(10) Uani 1 1 d . . . . .
C10B C 0.6275(4) 0.32722(9) 0.23190(19) 0.0387(10) Uani 1 1 d . . . . .
H10B H 0.6395 0.3218 0.1911 0.046 Uiso 1 1 calc R U . . .
C11B C 0.6400(4) 0.35674(9) 0.25102(19) 0.0418(11) Uani 1 1 d . . . . .
H11B H 0.6609 0.3709 0.2229 0.050 Uiso 1 1 calc R U . . .
C12B C 0.5042(4) 0.41237(10) 0.3082(2) 0.0578(14) Uani 1 1 d . . . . .
H12D H 0.4461 0.4015 0.3264 0.087 Uiso 1 1 calc R U . . .
H12E H 0.4847 0.4110 0.2620 0.087 Uiso 1 1 calc R U . . .
H12F H 0.5041 0.4330 0.3209 0.087 Uiso 1 1 calc R U . . .
C14B C 0.6032(5) 0.2500 0.2948(3) 0.0401(15) Uani 1 2 d S T P . .
H14B H 0.6207 0.2500 0.3396 0.048 Uiso 1 2 calc R U P C 1
C15B C 0.6571(4) 0.40088(9) 0.4058(2) 0.0397(11) Uani 1 1 d . . . . .
C16B C 0.5950(4) 0.41403(11) 0.4474(2) 0.0584(14) Uani 1 1 d . . . . .
H16B H 0.5270 0.4258 0.4360 0.070 Uiso 1 1 calc R U . . .
C17B C 0.6519(4) 0.40661(13) 0.5101(2) 0.0678(16) Uani 1 1 d . . . . .
H17B H 0.6282 0.4126 0.5479 0.081 Uiso 1 1 calc R U . . .
C18B C 0.7481(4) 0.38904(10) 0.5065(2) 0.0462(12) Uani 1 1 d . . . . .
C19B C 0.8367(4) 0.37306(10) 0.5583(2) 0.0505(12) Uani 1 1 d . . . . .
C20B C 0.8457(5) 0.33961(11) 0.5409(2) 0.0704(16) Uani 1 1 d . . . . .
H20D H 0.9028 0.3298 0.5738 0.106 Uiso 1 1 calc R U . . .
H20E H 0.8710 0.3379 0.5002 0.106 Uiso 1 1 calc R U . . .
H20F H 0.7690 0.3303 0.5377 0.106 Uiso 1 1 calc R U . . .
C21B C 0.7938(5) 0.37534(13) 0.6230(2) 0.0751(16) Uani 1 1 d . . . . .
H21D H 0.8510 0.3658 0.6564 0.113 Uiso 1 1 calc R U . . .
H21E H 0.7178 0.3655 0.6192 0.113 Uiso 1 1 calc R U . . .
H21F H 0.7859 0.3960 0.6338 0.113 Uiso 1 1 calc R U . . .
C22B C 0.9591(4) 0.38778(9) 0.56689(18) 0.0385(10) Uani 1 1 d . . . . .
C23B C 1.0241(4) 0.40388(9) 0.61706(19) 0.0429(11) Uani 1 1 d . . . . .
H23B H 0.9996 0.4090 0.6551 0.051 Uiso 1 1 calc R U . . .
C24B C 1.1346(4) 0.41125(9) 0.60062(19) 0.0417(11) Uani 1 1 d . . . . .
H24B H 1.1964 0.4218 0.6262 0.050 Uiso 1 1 calc R U . . .
C25B C 1.1344(4) 0.40004(9) 0.54035(19) 0.0369(10) Uani 1 1 d . . . . .
C26B C 1.2335(3) 0.39847(9) 0.5019(2) 0.0393(11) Uani 1 1 d . . . . .
C27B C 1.2600(4) 0.36539(10) 0.4894(2) 0.0410(11) Uani 1 1 d . . . . .
C28B C 1.3084(4) 0.35694(10) 0.4368(2) 0.0431(11) Uani 1 1 d . . . . .
H28B H 1.3231 0.3715 0.4078 0.052 Uiso 1 1 calc R U . . .
C29B C 1.3353(4) 0.32738(10) 0.4268(2) 0.0436(11) Uani 1 1 d . . . . .
H29B H 1.3667 0.3221 0.3909 0.052 Uiso 1 1 calc R U . . .
C30B C 1.3155(4) 0.30570(10) 0.46997(19) 0.0389(10) Uani 1 1 d . . . . .
C31B C 1.2719(4) 0.31423(11) 0.5242(2) 0.0571(14) Uani 1 1 d . . . . .
H31B H 1.2620 0.2999 0.5548 0.069 Uiso 1 1 calc R U . . .
C32B C 1.2434(5) 0.34329(11) 0.5329(2) 0.0599(15) Uani 1 1 d . . . . .
H32B H 1.2120 0.3485 0.5689 0.072 Uiso 1 1 calc R U . . .
C33B C 1.3473(4) 0.41166(12) 0.5432(2) 0.0659(15) Uani 1 1 d . . . . .
H33D H 1.4110 0.4109 0.5196 0.099 Uiso 1 1 calc R U . . .
H33E H 1.3691 0.4002 0.5823 0.099 Uiso 1 1 calc R U . . .
H33F H 1.3330 0.4321 0.5537 0.099 Uiso 1 1 calc R U . . .
C34B C 1.3360(3) 0.27425(8) 0.45926(16) 0.0378(10) Uani 0.5 1 d . . P D 1
N9B N 1.3360(3) 0.27425(8) 0.45926(16) 0.0378(10) Uani 0.5 1 d . . P D 2
C35B C 1.3012(5) 0.2500 0.4889(3) 0.0414(15) Uani 1 2 d S T P . .
H35B H 1.2610 0.2500 0.5231 0.050 Uiso 1 2 calc R U P D 1
C36B C 1.2035(4) 0.41571(9) 0.4393(2) 0.0374(10) Uani 1 1 d . . . . .
C37B C 1.2582(4) 0.43996(10) 0.4188(2) 0.0487(12) Uani 1 1 d . . . . .
H37B H 1.3225 0.4504 0.4427 0.058 Uiso 1 1 calc R U . . .
C38B C 1.2003(4) 0.44651(9) 0.3548(2) 0.0470(12) Uani 1 1 d . . . . .
H38B H 1.2196 0.4621 0.3294 0.056 Uiso 1 1 calc R U . . .
C39B C 1.1118(4) 0.42619(9) 0.3368(2) 0.0382(10) Uani 1 1 d . . . . .
C40B C 1.0259(4) 0.42183(9) 0.27320(19) 0.0437(11) Uani 1 1 d . . . . .
C41B C 1.0408(4) 0.39026(10) 0.2474(2) 0.0538(13) Uani 1 1 d . . . . .
H41D H 1.1219 0.3875 0.2422 0.081 Uiso 1 1 calc R U . . .
H41E H 0.9878 0.3878 0.2065 0.081 Uiso 1 1 calc R U . . .
H41F H 1.0221 0.3757 0.2774 0.081 Uiso 1 1 calc R U . . .
C42B C 1.0601(5) 0.44442(11) 0.2251(2) 0.0647(15) Uani 1 1 d . . . . .
H42D H 1.1421 0.4415 0.2219 0.097 Uiso 1 1 calc R U . . .
H42E H 1.0497 0.4644 0.2398 0.097 Uiso 1 1 calc R U . . .
H42F H 1.0098 0.4415 0.1835 0.097 Uiso 1 1 calc R U . . .
N1C N 0.1595(4) 0.25852(10) 0.8529(2) 0.0584(14) Uani 0.5 1 d D U P E -1
C1C C 0.1357(8) 0.22615(12) 0.8402(3) 0.0626(18) Uani 0.5 1 d D U P E -1
H1CC H 0.1974 0.2181 0.8193 0.075 Uiso 0.5 1 calc R U P E -1
H1CD H 0.0599 0.2240 0.8104 0.075 Uiso 0.5 1 calc R U P E -1
C2C C 0.1317(8) 0.20753(16) 0.9009(3) 0.070(2) Uani 0.5 1 d D U P E -1
H2E H 0.0917 0.2187 0.9299 0.083 Uiso 0.5 1 calc R U P E -1
H2F H 0.2122 0.2030 0.9234 0.083 Uiso 0.5 1 calc R U P E -1
C3C C 0.0631(8) 0.17834(15) 0.8797(5) 0.077(2) Uani 0.5 1 d D U P E -1
H3E H 0.0917 0.1625 0.9101 0.093 Uiso 0.5 1 calc R U P E -1
H3F H 0.0765 0.1723 0.8375 0.093 Uiso 0.5 1 calc R U P E -1
C4C C -0.0715(7) 0.1835(3) 0.8768(7) 0.089(3) Uani 0.5 1 d D U P E -1
H4J H -0.0822 0.2000 0.9041 0.134 Uiso 0.5 1 calc R U P E -1
H4K H -0.1060 0.1658 0.8914 0.134 Uiso 0.5 1 calc R U P E -1
H4M H -0.1100 0.1878 0.8332 0.134 Uiso 0.5 1 calc R U P E -1
C5C C 0.2698(5) 0.26265(18) 0.9029(3) 0.0666(18) Uani 0.5 1 d D U P E -1
H5CA H 0.2592 0.2522 0.9416 0.080 Uiso 0.5 1 calc R U P E -1
H5CB H 0.2777 0.2838 0.9134 0.080 Uiso 0.5 1 calc R U P E -1
C6C C 0.3865(4) 0.2520(5) 0.8855(3) 0.0770(19) Uani 0.5 1 d D U P E -1
H6CA H 0.4020 0.2631 0.8485 0.092 Uiso 0.5 1 calc R U P E -1
H6CB H 0.3808 0.2309 0.8745 0.092 Uiso 0.5 1 calc R U P E -1
C7C C 0.4890(5) 0.2571(3) 0.9438(3) 0.089(3) Uani 0.5 1 d D U P E -1
H7CA H 0.4683 0.2732 0.9703 0.107 Uiso 0.5 1 calc R U P E -1
H7CB H 0.5019 0.2391 0.9699 0.107 Uiso 0.5 1 calc R U P E -1
C8C C 0.6036(7) 0.2651(3) 0.9194(5) 0.111(4) Uani 0.5 1 d D U P E -1
H8CA H 0.6750 0.2635 0.9518 0.167 Uiso 0.5 1 d R U P E -1
H8CB H 0.6204 0.2594 0.8783 0.167 Uiso 0.5 1 d R U P E -1
H8CC H 0.5757 0.2855 0.9174 0.167 Uiso 0.5 1 d R U P E -1
C9C C 0.0608(6) 0.27237(13) 0.8794(4) 0.0582(17) Uani 0.5 1 d D U P E -1
H9CA H 0.0605 0.2636 0.9214 0.070 Uiso 0.5 1 calc R U P E -1
H9CB H -0.0143 0.2672 0.8514 0.070 Uiso 0.5 1 calc R U P E -1
C10C C 0.0663(7) 0.30638(14) 0.8869(5) 0.063(2) Uani 0.5 1 d D U P E -1
H10C H 0.0766 0.3154 0.8465 0.076 Uiso 0.5 1 calc R U P E -1
H10D H 0.1348 0.3118 0.9198 0.076 Uiso 0.5 1 calc R U P E -1
C11C C -0.0477(8) 0.3187(2) 0.9055(4) 0.069(2) Uani 0.5 1 d D U P E -1
H11C H -0.0350 0.3393 0.9197 0.083 Uiso 0.5 1 calc R U P E -1
H11D H -0.0666 0.3071 0.9411 0.083 Uiso 0.5 1 calc R U P E -1
C12C C -0.1527(8) 0.3171(3) 0.8476(5) 0.090(3) Uani 0.5 1 d D U P E -1
H12G H -0.2252 0.3237 0.8598 0.134 Uiso 0.5 1 d R U P E -1
H12H H -0.1338 0.3301 0.8148 0.134 Uiso 0.5 1 d R U P E -1
H12I H -0.1629 0.2970 0.8312 0.134 Uiso 0.5 1 d R U P E -1
C13C C 0.1748(6) 0.27289(17) 0.7908(3) 0.0544(16) Uani 0.5 1 d D U P E -1
H13A H 0.2375 0.2625 0.7746 0.065 Uiso 0.5 1 calc R U P E -1
H13B H 0.2004 0.2935 0.7993 0.065 Uiso 0.5 1 calc R U P E -1
C14C C 0.0610(6) 0.27263(16) 0.7387(3) 0.0555(17) Uani 0.5 1 d D U P E -1
H14Q H -0.0056 0.2796 0.7572 0.067 Uiso 0.5 1 calc R U P E -1
H143 H 0.0440 0.2523 0.7237 0.067 Uiso 0.5 1 calc R U P E -1
C15C C 0.0724(8) 0.29255(14) 0.6813(3) 0.0573(19) Uani 0.5 1 d D U P E -1
H15A H 0.0075 0.2882 0.6454 0.069 Uiso 0.5 1 calc R U P E -1
H15B H 0.1470 0.2882 0.6677 0.069 Uiso 0.5 1 calc R U P E -1
C16C C 0.0690(8) 0.32589(13) 0.6989(4) 0.054(2) Uani 0.5 1 d D U P E -1
H16C H 0.0763 0.3370 0.6610 0.081 Uiso 0.5 1 d R U P E -1
H16D H -0.0050 0.3309 0.7114 0.081 Uiso 0.5 1 d R U P E -1
H16E H 0.1344 0.3308 0.7333 0.081 Uiso 0.5 1 d R U P E -1
N1D N 0.0226(7) 0.25934(16) 0.2839(4) 0.063(2) Uani 0.25 1 d D U P F -1
C1D C 0.1358(10) 0.2687(2) 0.2642(7) 0.056(2) Uani 0.25 1 d D U P F -1
H1DA H 0.1387 0.2602 0.2224 0.067 Uiso 0.25 1 calc R U P F -1
H1DB H 0.2032 0.2610 0.2951 0.067 Uiso 0.25 1 calc R U P F -1
C2D C 0.1466(11) 0.3031(2) 0.2605(13) 0.052(3) Uani 0.25 1 d D U P F -1
H2DA H 0.0926 0.3108 0.2228 0.062 Uiso 0.25 1 calc R U P F -1
H2DB H 0.1267 0.3124 0.2986 0.062 Uiso 0.25 1 calc R U P F -1
C3D C 0.2771(11) 0.3101(3) 0.2563(12) 0.049(3) Uani 0.25 1 d D U P F -1
H3DA H 0.2987 0.3003 0.2193 0.059 Uiso 0.25 1 d R U P F -1
H3DB H 0.3298 0.3028 0.2949 0.059 Uiso 0.25 1 d R U P F -1
C4D C 0.2941(16) 0.3441(3) 0.2479(12) 0.036(2) Uani 0.25 1 d D U P F -1
H4DA H 0.3712 0.3483 0.2382 0.055 Uiso 0.25 1 d R U P F -1
H4DB H 0.2878 0.3535 0.2880 0.055 Uiso 0.25 1 d R U P F -1
H4DC H 0.2331 0.3519 0.2140 0.055 Uiso 0.25 1 d R U P F -1
C5D C -0.0762(10) 0.2784(2) 0.2477(6) 0.075(3) Uani 0.25 1 d D U P F -1
H5DA H -0.0421 0.2918 0.2201 0.090 Uiso 0.25 1 calc R U P F -1
H5DB H -0.1066 0.2907 0.2788 0.090 Uiso 0.25 1 calc R U P F -1
C6D C -0.1814(9) 0.2624(4) 0.2062(5) 0.088(3) Uani 0.25 1 d D U P F -1
H6DA H -0.2439 0.2769 0.1909 0.105 Uiso 0.25 1 calc R U P F -1
H6DB H -0.2131 0.2478 0.2325 0.105 Uiso 0.25 1 calc R U P F -1
C7D C -0.1471(14) 0.2465(4) 0.1481(6) 0.089(3) Uani 0.25 1 d D U P F -1
H7DA H -0.1639 0.2252 0.1497 0.107 Uiso 0.25 1 calc R U P F -1
H7DB H -0.0623 0.2490 0.1489 0.107 Uiso 0.25 1 calc R U P F -1
C8D C -0.2201(17) 0.2602(4) 0.0855(6) 0.074(5) Uani 0.25 1 d D U P F -1
H8DA H -0.1685 0.2637 0.0555 0.111 Uiso 0.25 1 calc R U P F -1
H8DB H -0.2550 0.2787 0.0954 0.111 Uiso 0.25 1 calc R U P F -1
H8DC H -0.2823 0.2465 0.0668 0.111 Uiso 0.25 1 calc R U P F -1
C9D C 0.0258(13) 0.2651(2) 0.3533(4) 0.068(2) Uani 0.25 1 d D U P F -1
H9DA H -0.0448 0.2766 0.3569 0.081 Uiso 0.25 1 calc R U P F -1
H9DB H 0.0946 0.2776 0.3694 0.081 Uiso 0.25 1 calc R U P F -1
C10D C 0.0313(13) 0.2380(3) 0.3977(5) 0.070(3) Uani 0.25 1 d D U P F -1
H10G H 0.1055 0.2386 0.4293 0.084 Uiso 0.25 1 calc R U P F -1
H10H H 0.0313 0.2199 0.3724 0.084 Uiso 0.25 1 calc R U P F -1
C11D C -0.0735(11) 0.2370(4) 0.4330(6) 0.067(3) Uani 0.25 1 d D U P F -1
H11G H -0.1243 0.2200 0.4175 0.081 Uiso 0.25 1 calc R U P F -1
H11H H -0.1208 0.2551 0.4236 0.081 Uiso 0.25 1 calc R U P F -1
C12D C -0.0298(16) 0.2342(4) 0.5060(5) 0.070(4) Uani 0.25 1 d D U P F -1
H12L H -0.0937 0.2393 0.5277 0.105 Uiso 0.25 1 calc R U P F -1
H12M H 0.0361 0.2476 0.5196 0.105 Uiso 0.25 1 calc R U P F -1
H12N H -0.0045 0.2140 0.5165 0.105 Uiso 0.25 1 calc R U P F -1
C13D C 0.0003(9) 0.22732(18) 0.2653(6) 0.064(2) Uani 0.25 1 d D U P F -1
H13E H 0.0021 0.2251 0.2198 0.077 Uiso 0.25 1 calc R U P F -1
H13F H -0.0790 0.2218 0.2714 0.077 Uiso 0.25 1 calc R U P F -1
C14D C 0.0919(10) 0.2060(2) 0.3045(5) 0.066(2) Uani 0.25 1 d D U P F -1
H14E H 0.1617 0.2172 0.3253 0.079 Uiso 0.25 1 calc R U P F -1
H14F H 0.0576 0.1963 0.3377 0.079 Uiso 0.25 1 calc R U P F -1
C15D C 0.1283(7) 0.1823(2) 0.2595(8) 0.069(3) Uani 0.25 1 d D U P F -1
H15E H 0.0702 0.1816 0.2194 0.083 Uiso 0.25 1 calc R U P F -1
H15F H 0.1312 0.1627 0.2797 0.083 Uiso 0.25 1 calc R U P F -1
C16D C 0.2524 0.1905 0.2461 0.059 Uani 0.25 1 d D U P F -1
H16I H 0.2950 0.1726 0.2397 0.089 Uiso 0.25 1 d R U P F -1
H16G H 0.2966 0.2014 0.2822 0.089 Uiso 0.25 1 d R U P F -1
H16H H 0.2427 0.2027 0.2080 0.089 Uiso 0.25 1 d R U P F -1
N1D' N 0.0249(7) 0.24683(19) 0.2752(4) 0.067(2) Uani 0.25 1 d D U P G -2
C1D' C 0.1446(8) 0.2609(2) 0.2851(7) 0.064(2) Uani 0.25 1 d D U P G -2
H1DC H 0.1962 0.2486 0.2642 0.077 Uiso 0.25 1 calc R U P G -2
H1DD H 0.1784 0.2611 0.3309 0.077 Uiso 0.25 1 calc R U P G -2
C2D' C 0.1441(10) 0.2931(3) 0.2587(13) 0.057(3) Uani 0.25 1 d D U P G -2
H2DC H 0.1166 0.3070 0.2878 0.069 Uiso 0.25 1 calc R U P G -2
H2DD H 0.0918 0.2945 0.2168 0.069 Uiso 0.25 1 calc R U P G -2
C3D' C 0.2742(12) 0.3002(3) 0.2534(12) 0.048(3) Uani 0.25 1 d D U P G -2
H3DC H 0.2948 0.2889 0.2179 0.058 Uiso 0.25 1 d R U P G -2
H3DD H 0.3284 0.2943 0.2928 0.058 Uiso 0.25 1 d R U P G -2
C4D' C 0.2876(16) 0.3342(3) 0.2441(12) 0.036(2) Uani 0.25 1 d D U P G -2
H4DE H 0.3699 0.3388 0.2445 0.055 Uiso 0.25 1 d R U P G -2
H4DF H 0.2607 0.3453 0.2775 0.055 Uiso 0.25 1 d R U P G -2
H4DG H 0.2400 0.3394 0.2030 0.055 Uiso 0.25 1 d R U P G -2
C5D' C -0.0324(10) 0.2485(3) 0.2050(4) 0.075(2) Uani 0.25 1 d D U P G -2
H5DC H -0.0808 0.2307 0.1939 0.090 Uiso 0.25 1 calc R U P G -2
H5DD H 0.0302 0.2482 0.1798 0.090 Uiso 0.25 1 calc R U P G -2
C6D' C -0.1108(17) 0.2759(3) 0.1850(6) 0.082(3) Uani 0.25 1 d D U P G -2
H6DE H -0.0601 0.2933 0.1839 0.098 Uiso 0.25 1 calc R U P G -2
H6DF H -0.1596 0.2796 0.2169 0.098 Uiso 0.25 1 calc R U P G -2
C7D' C -0.1925(14) 0.2720(4) 0.1185(7) 0.090(4) Uani 0.25 1 d D U P G -2
H7DC H -0.2723 0.2790 0.1199 0.108 Uiso 0.25 1 calc R U P G -2
H7DD H -0.1973 0.2510 0.1066 0.108 Uiso 0.25 1 calc R U P G -2
C8D' C -0.141(2) 0.2900(6) 0.0681(8) 0.121(5) Uani 0.25 1 d D U P G -2
H8DD H -0.1776 0.2835 0.0255 0.181 Uiso 0.25 1 calc R U P G -2
H8DE H -0.0562 0.2869 0.0747 0.181 Uiso 0.25 1 calc R U P G -2
H8DF H -0.1570 0.3110 0.0728 0.181 Uiso 0.25 1 calc DR U P G -2
C9D' C -0.0587(11) 0.2620(3) 0.3102(5) 0.078(3) Uani 0.25 1 d D U P G -2
H9DC H -0.1389 0.2551 0.2924 0.094 Uiso 0.25 1 calc R U P G -2
H9DD H -0.0566 0.2833 0.3012 0.094 Uiso 0.25 1 calc R U P G -2
C104 C -0.0376(13) 0.2581(3) 0.3830(4) 0.085(3) Uani 0.25 1 d D U P G -2
H10O H -0.0472 0.2773 0.4029 0.102 Uiso 0.25 1 calc R U P G -2
H10P H 0.0440 0.2515 0.3984 0.102 Uiso 0.25 1 calc R U P G -2
C114 C -0.123(2) 0.2354(4) 0.4040(6) 0.096(4) Uani 0.25 1 d D U P G -2
H11O H -0.0943 0.2152 0.3991 0.116 Uiso 0.25 1 calc R U P G -2
H11P H -0.2015 0.2373 0.3767 0.116 Uiso 0.25 1 calc R U P G -2
C124 C -0.132(2) 0.2408(5) 0.4749(7) 0.103(5) Uani 0.25 1 d D U P G -2
H12O H -0.2129 0.2457 0.4772 0.154 Uiso 0.25 1 d R U P G -2
H12P H -0.0803 0.2570 0.4923 0.154 Uiso 0.25 1 d R U P G -2
H12Q H -0.1083 0.2229 0.4995 0.154 Uiso 0.25 1 d R U P G -2
C134 C 0.0430(9) 0.21445(19) 0.2937(6) 0.070(2) Uani 0.25 1 d D U P G -2
H13O H -0.0140 0.2024 0.2643 0.084 Uiso 0.25 1 calc R U P G -2
H13P H 0.0273 0.2117 0.3368 0.084 Uiso 0.25 1 calc R U P G -2
C144 C 0.1696(10) 0.2036(3) 0.2922(6) 0.076(3) Uani 0.25 1 d D U P G -2
H14O H 0.1974 0.1908 0.3292 0.091 Uiso 0.25 1 calc R U P G -2
H14P H 0.2227 0.2207 0.2952 0.091 Uiso 0.25 1 calc R U P G -2
C154 C 0.1741(12) 0.1862(4) 0.2303(5) 0.072(3) Uani 0.25 1 d D U P G -2
H15O H 0.1821 0.2001 0.1960 0.086 Uiso 0.25 1 calc R U P G -2
H15P H 0.1003 0.1751 0.2169 0.086 Uiso 0.25 1 calc R U P G -2
C164 C 0.2806 0.1644 0.2420 0.053 Uani 0.25 1 d D U P G -2
H16O H 0.2655 0.1482 0.2117 0.079 Uiso 0.25 1 d R U P G -2
H16P H 0.2913 0.1566 0.2851 0.079 Uiso 0.25 1 d R U P G -2
H16Q H 0.3517 0.1748 0.2367 0.079 Uiso 0.25 1 d R U P G -2
N1E N 0.4916(4) 0.50964(13) 0.0389(2) 0.0393(12) Uani 0.5 1 d D U P H -1
C1E C 0.4842(7) 0.48873(16) -0.0168(3) 0.0428(16) Uani 0.5 1 d D U P H -1
H1E1 H 0.4028 0.4815 -0.0291 0.051 Uiso 0.5 1 calc R U P H -1
H1E2 H 0.5353 0.4716 -0.0033 0.051 Uiso 0.5 1 calc R U P H -1
C2E C 0.5215(9) 0.50319(16) -0.0758(3) 0.0483(18) Uani 0.5 1 d D U P H -1
H2E1 H 0.5940 0.5148 -0.0625 0.058 Uiso 0.5 1 calc R U P H -1
H2E2 H 0.4590 0.5165 -0.0974 0.058 Uiso 0.5 1 calc R U P H -1
C3E C 0.5427(9) 0.47772(16) -0.1216(3) 0.0546(19) Uani 0.5 1 d D U P H -1
H3E1 H 0.4692 0.4667 -0.1365 0.066 Uiso 0.5 1 calc R U P H -1
H3E2 H 0.6027 0.4639 -0.0995 0.066 Uiso 0.5 1 calc R U P H -1
C4E C 0.5859(10) 0.4925(2) -0.1797(4) 0.061(3) Uani 0.5 1 d D U P H -1
H4E1 H 0.5332 0.5091 -0.1929 0.092 Uiso 0.5 1 d R U P H -1
H4E2 H 0.5839 0.4791 -0.2154 0.092 Uiso 0.5 1 d R U P H -1
H4E3 H 0.6658 0.4998 -0.1653 0.092 Uiso 0.5 1 d R U P H -1
C5E C 0.4191(4) 0.53691(13) 0.0179(3) 0.0430(15) Uani 0.5 1 d D U P H -1
H5E1 H 0.4394 0.5438 -0.0222 0.052 Uiso 0.5 1 calc R U P H -1
H5E2 H 0.4442 0.5524 0.0498 0.052 Uiso 0.5 1 calc R U P H -1
C6E C 0.2839(4) 0.53459(17) 0.0074(3) 0.0447(16) Uani 0.5 1 d D U P H -1
H6E1 H 0.2517 0.5543 0.0134 0.054 Uiso 0.5 1 calc R U P H -1
H6E2 H 0.2632 0.5215 0.0402 0.054 Uiso 0.5 1 calc R U P H -1
C7E C 0.2239(6) 0.5227(2) -0.0591(3) 0.0430(19) Uani 0.5 1 d D U P H -1
H7E1 H 0.2453 0.5019 -0.0634 0.052 Uiso 0.5 1 calc R U P H -1
H7E2 H 0.2505 0.5342 -0.0927 0.052 Uiso 0.5 1 calc R U P H -1
C8E C 0.0871(6) 0.5257(4) -0.0659(7) 0.054(3) Uani 0.5 1 d D U P H -1
H8E1 H 0.0646 0.5189 -0.0268 0.081 Uiso 0.5 1 d R U P H -1
H8E2 H 0.0367 0.5165 -0.1023 0.081 Uiso 0.5 1 d R U P H -1
H8E3 H 0.0782 0.5471 -0.0690 0.081 Uiso 0.5 1 d R U P H -1
C9E C 0.6167(4) 0.51970(13) 0.0627(3) 0.0425(14) Uani 0.5 1 d D U P H -1
H9E1 H 0.6166 0.5336 0.0980 0.051 Uiso 0.5 1 calc R U P H -1
H9E2 H 0.6420 0.5308 0.0283 0.051 Uiso 0.5 1 calc R U P H -1
C10E C 0.7103(5) 0.49574(16) 0.0858(3) 0.0451(16) Uani 0.5 1 d D U P H -1
H10U H 0.6724 0.4792 0.1038 0.054 Uiso 0.5 1 calc R U P H -1
H10V H 0.7707 0.5040 0.1201 0.054 Uiso 0.5 1 calc R U P H -1
C11E C 0.7715(7) 0.4837(2) 0.0328(4) 0.048(2) Uani 0.5 1 d D U P H -1
H11U H 0.7822 0.4999 0.0038 0.058 Uiso 0.5 1 calc R U P H -1
H11V H 0.7210 0.4687 0.0080 0.058 Uiso 0.5 1 calc R U P H -1
C12E C 0.8936(8) 0.4699(4) 0.0616(7) 0.058(3) Uani 0.5 1 d D U P H -1
H12U H 0.9175 0.4820 0.0995 0.087 Uiso 0.5 1 d R U P H -1
H12V H 0.9463 0.4735 0.0321 0.087 Uiso 0.5 1 d R U P H -1
H12W H 0.8974 0.4491 0.0736 0.087 Uiso 0.5 1 d R U P H -1
C13E C 0.4418(7) 0.49267(15) 0.0888(3) 0.0418(16) Uani 0.5 1 d D U P H -1
H13C H 0.4818 0.4734 0.0959 0.050 Uiso 0.5 1 calc R U P H -1
H13D H 0.3576 0.4889 0.0725 0.050 Uiso 0.5 1 calc R U P H -1
C14E C 0.4558(7) 0.50918(18) 0.1532(3) 0.0466(17) Uani 0.5 1 d D U P H -1
H14C H 0.4313 0.5299 0.1457 0.056 Uiso 0.5 1 calc R U P H -1
H14D H 0.5391 0.5090 0.1748 0.056 Uiso 0.5 1 calc R U P H -1
C15E C 0.3793(6) 0.49413(19) 0.1963(3) 0.0483(19) Uani 0.5 1 d D U P H -1
H15C H 0.4032 0.5014 0.2403 0.058 Uiso 0.5 1 calc R U P H -1
H15D H 0.3918 0.4726 0.1966 0.058 Uiso 0.5 1 calc R U P H -1
C16E C 0.2463(6) 0.5010(2) 0.1715(4) 0.061(2) Uani 0.5 1 d D U P H -1
H16X H 0.2361 0.5222 0.1645 0.091 Uiso 0.5 1 d R U P H -1
H16Y H 0.2032 0.4947 0.2039 0.091 Uiso 0.5 1 d R U P H -1
H16Z H 0.2162 0.4906 0.1319 0.091 Uiso 0.5 1 d R U P H -1
N1F N 0.0817(5) 0.50889(13) 0.5260(2) 0.0339(11) Uani 0.5 1 d D U P I -1
C1F C 0.1958(6) 0.49173(15) 0.5487(4) 0.0398(15) Uani 0.5 1 d D U P I -1
H1F1 H 0.2263 0.4851 0.5112 0.048 Uiso 0.5 1 calc R U P I -1
H1F2 H 0.1779 0.4740 0.5715 0.048 Uiso 0.5 1 calc R U P I -1
C2F C 0.2935(6) 0.5094(2) 0.5927(5) 0.0483(18) Uani 0.5 1 d D U P I -1
H2F1 H 0.2733 0.5118 0.6350 0.058 Uiso 0.5 1 calc R U P I -1
H2F2 H 0.3005 0.5292 0.5749 0.058 Uiso 0.5 1 calc R U P I -1
C3F C 0.4134(6) 0.4925(2) 0.5989(4) 0.0561(19) Uani 0.5 1 d D U P I -1
H3F1 H 0.4652 0.4981 0.6391 0.067 Uiso 0.5 1 calc R U P I -1
H3F2 H 0.3982 0.4711 0.6007 0.067 Uiso 0.5 1 calc R U P I -1
C4F C 0.4752(8) 0.4982(2) 0.5462(5) 0.074(3) Uani 0.5 1 d D U P I -1
H4FA H 0.5451 0.4859 0.5493 0.112 Uiso 0.5 1 d R U P I -1
H4FB H 0.4251 0.4958 0.5044 0.112 Uiso 0.5 1 d R U P I -1
H4FC H 0.4986 0.5188 0.5524 0.112 Uiso 0.5 1 d R U P I -1
C5F C 0.0998(7) 0.53710(14) 0.4901(3) 0.0390(14) Uani 0.5 1 d D U P I -1
H5F1 H 0.1371 0.5518 0.5214 0.047 Uiso 0.5 1 calc R U P I -1
H5F2 H 0.0217 0.5448 0.4704 0.047 Uiso 0.5 1 calc R U P I -1
C6F C 0.1739(6) 0.53494(19) 0.4378(3) 0.0460(16) Uani 0.5 1 d D U P I -1
H6F1 H 0.2400 0.5214 0.4526 0.055 Uiso 0.5 1 calc R U P I -1
H6F2 H 0.2076 0.5545 0.4326 0.055 Uiso 0.5 1 calc R U P I -1
C7F C 0.1081(8) 0.5243(2) 0.3721(3) 0.051(2) Uani 0.5 1 d D U P I -1
H7F1 H 0.0336 0.5352 0.3596 0.061 Uiso 0.5 1 calc R U P I -1
H7F2 H 0.0898 0.5031 0.3737 0.061 Uiso 0.5 1 calc R U P I -1
C8F C 0.1890(14) 0.5299(5) 0.3224(5) 0.065(3) Uani 0.5 1 d D U P I -1
H8F1 H 0.1891 0.5125 0.2959 0.097 Uiso 0.5 1 calc R U P I -1
H8F2 H 0.2690 0.5340 0.3448 0.097 Uiso 0.5 1 calc R U P I -1
H8F3 H 0.1592 0.5467 0.2958 0.097 Uiso 0.5 1 calc R U P I -1
C9F C 0.0001(5) 0.48772(15) 0.4827(3) 0.0359(15) Uani 0.5 1 d D U P I -1
H9F1 H -0.0151 0.4704 0.5076 0.043 Uiso 0.5 1 calc R U P I -1
H9F2 H 0.0400 0.4808 0.4489 0.043 Uiso 0.5 1 calc R U P I -1
C10F C -0.1189(5) 0.50193(15) 0.4518(4) 0.0390(17) Uani 0.5 1 d D U P I -1
H10I H -0.1063 0.5164 0.4196 0.047 Uiso 0.5 1 calc R U P I -1
H10J H -0.1522 0.5124 0.4845 0.047 Uiso 0.5 1 calc R U P I -1
C11F C -0.2070(6) 0.47776(15) 0.4200(4) 0.0431(17) Uani 0.5 1 d D U P I -1
H11I H -0.2181 0.4629 0.4518 0.052 Uiso 0.5 1 calc R U P I -1
H11J H -0.1757 0.4678 0.3860 0.052 Uiso 0.5 1 calc R U P I -1
C12F C -0.3271(7) 0.4928(2) 0.3918(5) 0.052(3) Uani 0.5 1 d D U P I -1
H12J H -0.3564 0.5031 0.4255 0.078 Uiso 0.5 1 calc R U P I -1
H12K H -0.3839 0.4779 0.3731 0.078 Uiso 0.5 1 calc R U P I -1
H12R H -0.3160 0.5069 0.3591 0.078 Uiso 0.5 1 calc R U P I -1
C13F C 0.0278(6) 0.51824(14) 0.5829(3) 0.0355(13) Uani 0.5 1 d D U P I -1
H13G H -0.0425 0.5303 0.5667 0.043 Uiso 0.5 1 calc R U P I -1
H13H H 0.0848 0.5311 0.6104 0.043 Uiso 0.5 1 calc R U P I -1
C14F C -0.0084(5) 0.49340(15) 0.6247(3) 0.0378(15) Uani 0.5 1 d D U P I -1
H14G H -0.0014 0.5009 0.6683 0.045 Uiso 0.5 1 calc R U P I -1
H14H H 0.0475 0.4769 0.6261 0.045 Uiso 0.5 1 calc R U P I -1
C15F C -0.1355(6) 0.4813(2) 0.6019(4) 0.0427(19) Uani 0.5 1 d D U P I -1
H15G H -0.1348 0.4658 0.5698 0.051 Uiso 0.5 1 calc R U P I -1
H15H H -0.1873 0.4973 0.5820 0.051 Uiso 0.5 1 calc R U P I -1
C16F C -0.1846(12) 0.4683(4) 0.6591(5) 0.052(3) Uani 0.5 1 d D U P I -1
H16J H -0.1636 0.4475 0.6643 0.079 Uiso 0.5 1 calc R U P I -1
H16K H -0.2700 0.4703 0.6508 0.079 Uiso 0.5 1 calc R U P I -1
H16L H -0.1508 0.4790 0.6978 0.079 Uiso 0.5 1 calc R U P I -1
F1S F 0.8128(7) 0.26776(17) 0.7331(3) 0.110(2) Uani 0.5 1 d D U P J -1
F2S F 0.7833(6) 0.21053(16) 0.6920(4) 0.108(2) Uani 0.5 1 d D U P J -1
C1S C 0.7473(5) 0.2623(2) 0.6744(3) 0.081(2) Uani 0.5 1 d G U P J -1
C2S C 0.6929(8) 0.28503(18) 0.6341(4) 0.082(2) Uani 0.5 1 d G U P J -1
H2S H 0.7040 0.3049 0.6468 0.098 Uiso 0.5 1 calc R U P J -1
C3S C 0.6220(7) 0.2780(2) 0.5747(3) 0.092(2) Uani 0.5 1 d G U P J -1
H3S H 0.5857 0.2932 0.5477 0.110 Uiso 0.5 1 calc R U P J -1
C4S C 0.6054(6) 0.2482(2) 0.5556(3) 0.099(2) Uani 0.5 1 d G U P J -1
H4S H 0.5580 0.2435 0.5158 0.119 Uiso 0.5 1 calc R U P J -1
C5S C 0.6598(8) 0.22552(19) 0.5959(4) 0.092(2) Uani 0.5 1 d G U P J -1
H5S H 0.6487 0.2056 0.5832 0.110 Uiso 0.5 1 calc R U P J -1
C6S C 0.7307(7) 0.23256(18) 0.6553(4) 0.0834(19) Uani 0.5 1 d G U P J -1

loop_
_atom_site_aniso_label
_atom_site_aniso_U_11
_atom_site_aniso_U_22
_atom_site_aniso_U_33
_atom_site_aniso_U_23
_atom_site_aniso_U_13
_atom_site_aniso_U_12
Cl1A 0.0333(6) 0.0649(8) 0.0467(7) -0.0205(6) 0.0106(5) -0.0038(5)
N1A 0.034(2) 0.043(2) 0.0298(19) -0.0046(16) 0.0109(16) 0.0031(16)
C1A 0.025(2) 0.054(3) 0.041(3) 0.003(2) 0.008(2) -0.002(2)
N2A 0.030(2) 0.051(2) 0.037(2) -0.0141(17) 0.0046(17) -0.0009(16)
C2A 0.035(3) 0.052(3) 0.050(3) 0.007(2) 0.010(2) 0.005(2)
C3A 0.032(2) 0.045(3) 0.039(3) -0.002(2) 0.017(2) 0.003(2)
N3A 0.035(2) 0.075(3) 0.062(3) -0.037(2) 0.024(2) -0.0190(19)
N4A 0.047(3) 0.083(3) 0.031(2) -0.0077(19) 0.0134(19) -0.025(2)
C4A 0.028(2) 0.036(3) 0.034(2) -0.0011(19) 0.0123(19) -0.0028(19)
N5A 0.030(2) 0.039(3) 0.037(2) -0.0025(17) 0.0109(18) 0.0017(17)
C13A 0.030(2) 0.039(3) 0.037(2) -0.0025(17) 0.0109(18) 0.0017(17)
C5A 0.035(2) 0.032(2) 0.027(2) -0.0036(18) 0.0127(19) -0.0024(18)
N6A 0.034(2) 0.044(2) 0.082(3) -0.0025(18) 0.018(2) -0.0008(16)
C6A 0.040(3) 0.033(3) 0.028(2) -0.0056(18) 0.0088(19) 0.001(2)
N7A 0.051(3) 0.094(4) 0.028(2) -0.008(2) 0.011(2) -0.016(3)
C34A 0.051(3) 0.094(4) 0.028(2) -0.008(2) 0.011(2) -0.016(3)
C7A 0.035(2) 0.040(3) 0.046(3) 0.001(2) 0.001(2) -0.004(2)
N8A 0.053(2) 0.070(3) 0.034(2) -0.0040(16) 0.0069(19) -0.0091(18)
C8A 0.036(3) 0.039(3) 0.040(3) 0.002(2) 0.001(2) 0.003(2)
C9A 0.039(3) 0.032(3) 0.032(2) 0.0014(18) 0.009(2) -0.001(2)
C10A 0.032(2) 0.042(3) 0.052(3) 0.003(2) 0.014(2) -0.002(2)
C11A 0.029(2) 0.038(3) 0.051(3) -0.001(2) 0.013(2) 0.0027(19)
C12A 0.055(3) 0.041(3) 0.032(2) -0.0029(19) 0.016(2) -0.001(2)
C14A 0.034(4) 0.043(4) 0.042(4) 0.000 0.010(3) 0.000
C15A 0.034(2) 0.038(3) 0.027(2) -0.0032(19) 0.007(2) -0.0011(19)
C16A 0.052(3) 0.037(3) 0.027(2) -0.0025(19) 0.009(2) -0.005(2)
C17A 0.033(3) 0.048(3) 0.044(3) -0.004(2) -0.003(2) -0.007(2)
C18A 0.030(3) 0.058(3) 0.043(3) -0.016(2) 0.005(2) 0.002(2)
C19A 0.026(3) 0.084(4) 0.071(4) -0.032(3) 0.002(2) 0.005(2)
C20A 0.049(3) 0.083(4) 0.099(4) -0.037(3) 0.009(3) 0.013(3)
C21A 0.030(3) 0.119(5) 0.099(4) -0.045(4) 0.009(3) 0.005(3)
C22A 0.029(3) 0.089(4) 0.059(3) -0.041(3) 0.014(3) -0.004(3)
C23A 0.040(3) 0.138(5) 0.062(4) -0.058(3) 0.029(3) -0.030(3)
C24A 0.057(4) 0.114(5) 0.071(4) -0.058(3) 0.044(3) -0.040(3)
C25A 0.047(3) 0.086(4) 0.054(3) -0.041(3) 0.033(3) -0.026(3)
C26A 0.051(3) 0.103(4) 0.050(3) -0.039(3) 0.031(3) -0.037(3)
C27A 0.055(3) 0.102(4) 0.048(3) -0.038(3) 0.033(3) -0.034(3)
C28A 0.078(4) 0.081(4) 0.032(3) 0.002(3) 0.005(3) -0.040(3)
C29A 0.072(4) 0.090(4) 0.032(3) 0.010(3) -0.006(3) -0.045(4)
C30A 0.048(3) 0.107(5) 0.033(3) -0.026(3) 0.013(3) -0.024(3)
C31A 0.039(3) 0.148(6) 0.123(5) -0.101(5) 0.016(3) 0.001(3)
C32A 0.038(3) 0.156(6) 0.127(6) -0.111(5) 0.025(3) -0.014(4)
C33A 0.072(4) 0.118(5) 0.062(3) -0.036(3) 0.042(3) -0.047(3)
C35A 0.038(4) 0.125(7) 0.025(4) 0.000 0.003(3) 0.000
C36A 0.052(3) 0.102(5) 0.034(3) -0.024(3) 0.020(2) -0.044(3)
C37A 0.067(4) 0.097(5) 0.039(3) -0.007(3) 0.018(3) -0.041(3)
C38A 0.057(3) 0.089(4) 0.033(3) 0.002(3) 0.005(3) -0.025(3)
C39A 0.034(3) 0.085(4) 0.034(3) -0.002(3) 0.005(2) -0.014(3)
C40A 0.037(3) 0.077(4) 0.035(3) 0.006(2) -0.002(2) -0.010(2)
C41A 0.039(3) 0.089(4) 0.042(3) -0.005(3) 0.005(2) -0.015(3)
C42A 0.046(3) 0.100(4) 0.053(3) 0.022(3) -0.005(3) -0.004(3)
Cl1B 0.0516(7) 0.0332(6) 0.0295(5) -0.0020(4) 0.0151(5) -0.0028(5)
N1B 0.042(2) 0.040(2) 0.0292(19) -0.0012(16) 0.0059(17) 0.0021(17)
C1B 0.059(3) 0.029(2) 0.025(2) 0.0019(18) 0.012(2) 0.003(2)
N2B 0.034(2) 0.044(2) 0.033(2) -0.0091(16) 0.0161(17) -0.0056(16)
C2B 0.067(3) 0.040(3) 0.029(2) -0.003(2) 0.008(2) 0.003(2)
C3B 0.064(3) 0.041(3) 0.031(2) -0.010(2) -0.008(2) 0.007(2)
N3B 0.040(2) 0.040(2) 0.0215(17) -0.0070(15) 0.0093(16) 0.0033(16)
N4B 0.036(2) 0.032(2) 0.038(2) -0.0039(16) 0.0162(17) -0.0076(15)
C4B 0.039(3) 0.037(3) 0.034(2) -0.011(2) -0.001(2) 0.001(2)
N5B 0.028(2) 0.040(3) 0.031(2) -0.0018(18) 0.0069(17) -0.0024(16)
C13B 0.028(2) 0.040(3) 0.031(2) -0.0018(18) 0.0069(17) -0.0024(16)
C5B 0.036(3) 0.040(3) 0.046(3) -0.014(2) 0.003(2) -0.002(2)
N6B 0.053(2) 0.039(2) 0.036(2) -0.0021(15) 0.0085(18) 0.0002(16)
C6B 0.031(2) 0.049(3) 0.041(3) -0.012(2) 0.004(2) 0.000(2)
C7B 0.044(3) 0.055(3) 0.036(2) -0.018(2) 0.018(2) -0.015(2)
C8B 0.044(3) 0.048(3) 0.046(3) -0.009(2) 0.019(2) -0.014(2)
N8B 0.060(2) 0.041(2) 0.042(2) -0.0014(15) 0.0306(19) 0.0046(16)
C9B 0.031(2) 0.040(3) 0.036(2) -0.010(2) 0.0047(19) -0.0042(19)
C10B 0.043(3) 0.041(3) 0.031(2) -0.005(2) 0.005(2) 0.003(2)
C11B 0.050(3) 0.042(3) 0.031(2) -0.006(2) 0.001(2) -0.006(2)
C12B 0.042(3) 0.062(3) 0.065(3) -0.024(3) 0.000(3) 0.001(2)
C14B 0.032(3) 0.054(4) 0.035(4) 0.000 0.008(3) 0.000
C15B 0.033(3) 0.045(3) 0.043(3) -0.015(2) 0.012(2) -0.009(2)
C16B 0.030(3) 0.087(4) 0.059(3) -0.030(3) 0.010(3) -0.001(2)
C17B 0.039(3) 0.118(5) 0.051(3) -0.033(3) 0.021(3) -0.001(3)
C18B 0.043(3) 0.064(3) 0.035(3) -0.011(2) 0.017(2) -0.015(2)
C19B 0.066(3) 0.058(3) 0.036(3) -0.006(2) 0.031(2) -0.010(3)
C20B 0.115(5) 0.056(4) 0.049(3) -0.002(2) 0.038(3) -0.023(3)
C21B 0.088(4) 0.103(4) 0.048(3) -0.005(3) 0.046(3) -0.015(3)
C22B 0.051(3) 0.044(3) 0.022(2) -0.0007(19) 0.011(2) 0.007(2)
C23B 0.057(3) 0.047(3) 0.024(2) -0.004(2) 0.007(2) 0.018(2)
C24B 0.040(3) 0.046(3) 0.035(3) -0.010(2) -0.003(2) 0.011(2)
C25B 0.038(3) 0.037(3) 0.033(2) -0.0085(19) 0.001(2) 0.007(2)
C26B 0.029(2) 0.045(3) 0.043(3) -0.016(2) 0.006(2) 0.0014(19)
C27B 0.033(2) 0.055(3) 0.036(3) -0.010(2) 0.007(2) 0.010(2)
C28B 0.043(3) 0.041(3) 0.050(3) -0.004(2) 0.021(2) 0.002(2)
C29B 0.044(3) 0.050(3) 0.043(3) -0.007(2) 0.023(2) 0.000(2)
C30B 0.041(3) 0.047(3) 0.031(2) -0.001(2) 0.012(2) 0.012(2)
C31B 0.080(4) 0.062(3) 0.034(3) 0.012(2) 0.024(2) 0.039(3)
C32B 0.088(4) 0.066(4) 0.030(3) 0.009(2) 0.023(3) 0.048(3)
C33B 0.035(3) 0.092(4) 0.066(3) -0.021(3) 0.000(3) 0.002(3)
C34B 0.037(2) 0.051(3) 0.028(2) -0.0009(18) 0.0141(18) 0.0076(18)
N9B 0.037(2) 0.051(3) 0.028(2) -0.0009(18) 0.0141(18) 0.0076(18)
C35B 0.047(4) 0.053(4) 0.029(3) 0.000 0.020(3) 0.000
C36B 0.033(2) 0.035(3) 0.047(3) -0.011(2) 0.014(2) 0.000(2)
C37B 0.033(3) 0.041(3) 0.077(4) -0.019(2) 0.022(3) -0.004(2)
C38B 0.054(3) 0.034(3) 0.066(3) 0.005(2) 0.042(3) 0.003(2)
C39B 0.045(3) 0.036(3) 0.043(3) 0.004(2) 0.031(2) -0.002(2)
C40B 0.066(3) 0.041(3) 0.029(2) 0.004(2) 0.023(2) 0.001(2)
C41B 0.078(4) 0.054(3) 0.037(3) -0.004(2) 0.029(2) 0.006(3)
C42B 0.099(4) 0.058(3) 0.049(3) 0.017(2) 0.046(3) 0.008(3)
N1C 0.059(2) 0.071(4) 0.049(2) -0.006(2) 0.020(2) -0.005(2)
C1C 0.067(4) 0.069(4) 0.055(4) -0.001(3) 0.022(3) 0.003(3)
C2C 0.071(4) 0.078(4) 0.063(4) 0.006(3) 0.021(4) -0.002(4)
C3C 0.076(5) 0.084(5) 0.071(5) 0.012(4) 0.014(5) -0.005(4)
C4C 0.073(5) 0.099(7) 0.093(8) 0.040(7) 0.008(7) -0.008(5)
C5C 0.061(3) 0.086(4) 0.056(3) -0.004(3) 0.019(3) -0.004(3)
C6C 0.063(3) 0.103(5) 0.067(3) -0.002(5) 0.019(3) -0.003(5)
C7C 0.067(3) 0.119(7) 0.080(4) -0.002(5) 0.012(3) -0.006(5)
C8C 0.080(5) 0.149(9) 0.106(7) -0.011(6) 0.020(5) -0.042(6)
C9C 0.060(3) 0.068(4) 0.051(3) -0.007(3) 0.020(3) -0.003(3)
C10C 0.067(4) 0.070(4) 0.055(4) -0.009(4) 0.015(4) -0.003(4)
C11C 0.070(5) 0.079(5) 0.057(5) -0.012(4) 0.009(4) 0.010(4)
C12C 0.080(6) 0.114(8) 0.070(6) -0.013(6) 0.002(5) 0.036(6)
C13C 0.057(4) 0.062(4) 0.048(3) -0.008(3) 0.021(3) -0.003(3)
C14C 0.063(4) 0.057(4) 0.050(3) -0.006(3) 0.017(3) -0.007(3)
C15C 0.062(4) 0.060(4) 0.052(4) -0.005(3) 0.015(3) -0.006(4)
C16C 0.057(5) 0.058(4) 0.050(5) 0.003(4) 0.016(4) -0.001(4)
N1D 0.061(3) 0.065(3) 0.063(3) 0.003(3) 0.009(3) -0.009(3)
C1D 0.062(4) 0.054(4) 0.049(4) 0.004(4) 0.003(4) -0.009(3)
C2D 0.066(4) 0.048(4) 0.037(5) 0.005(4) -0.002(4) -0.009(4)
C3D 0.063(5) 0.045(5) 0.035(5) 0.002(5) 0.001(5) -0.004(4)
C4D 0.046(4) 0.028(5) 0.035(4) -0.017(6) 0.005(4) 0.003(4)
C5D 0.071(4) 0.077(4) 0.074(4) 0.003(4) 0.008(4) 0.004(4)
C6D 0.083(5) 0.088(5) 0.086(5) -0.005(4) 0.001(4) 0.007(4)
C7D 0.082(5) 0.095(6) 0.085(5) -0.006(5) 0.003(4) 0.000(5)
C8D 0.050(8) 0.088(10) 0.082(6) 0.002(7) 0.010(7) 0.000(7)
C9D 0.065(4) 0.071(4) 0.068(4) 0.004(3) 0.014(4) -0.002(4)
C10D 0.066(5) 0.071(5) 0.073(4) 0.004(4) 0.013(4) 0.003(4)
C11D 0.060(5) 0.070(6) 0.074(5) 0.005(5) 0.018(4) 0.009(5)
C12D 0.050(8) 0.078(9) 0.079(6) 0.005(7) 0.006(6) -0.005(7)
C13D 0.061(4) 0.065(4) 0.066(4) 0.009(4) 0.012(4) -0.009(3)
C14D 0.060(4) 0.068(4) 0.069(5) 0.012(4) 0.011(4) -0.009(4)
C15D 0.066(4) 0.067(5) 0.070(5) 0.007(4) 0.006(4) -0.009(4)
C16D 0.058 0.060 0.055 0.010 0.002 0.001
N1D' 0.061(3) 0.068(3) 0.072(3) 0.004(3) 0.014(3) -0.006(3)
C1D' 0.065(4) 0.065(4) 0.063(4) 0.010(4) 0.011(4) -0.011(3)
C2D' 0.060(4) 0.061(5) 0.049(5) 0.005(4) 0.003(4) -0.014(4)
C3D' 0.058(5) 0.044(5) 0.039(5) 0.001(5) 0.003(4) -0.013(4)
C4D' 0.046(4) 0.028(5) 0.035(4) -0.017(6) 0.005(4) 0.003(4)
C5D' 0.068(4) 0.079(4) 0.076(4) 0.004(4) 0.009(3) -0.003(4)
C6D' 0.074(5) 0.080(5) 0.088(5) 0.006(4) 0.006(4) 0.000(4)
C7D' 0.083(6) 0.093(6) 0.091(5) 0.013(5) 0.007(5) 0.007(5)
C8D' 0.124(10) 0.126(10) 0.110(7) 0.030(8) 0.019(8) 0.006(9)
C9D' 0.074(4) 0.076(4) 0.084(4) -0.012(4) 0.013(4) 0.001(4)
C104 0.089(5) 0.079(5) 0.087(4) -0.010(4) 0.020(4) 0.011(4)
C114 0.102(6) 0.084(6) 0.101(5) -0.007(5) 0.017(5) 0.002(5)
C124 0.130(9) 0.082(10) 0.091(7) 0.025(7) 0.009(7) -0.016(8)
C134 0.069(4) 0.067(4) 0.076(4) 0.004(4) 0.019(4) -0.005(3)
C144 0.075(4) 0.073(4) 0.081(5) 0.006(4) 0.019(4) 0.001(4)
C154 0.074(5) 0.070(5) 0.077(5) 0.013(4) 0.025(4) -0.002(4)
C164 0.059 0.043 0.057 0.013 0.014 -0.015
N1E 0.040(2) 0.038(2) 0.039(2) 0.002(2) 0.006(2) 0.0025(19)
C1E 0.042(3) 0.044(3) 0.041(3) 0.000(2) 0.005(2) 0.007(2)
C2E 0.045(3) 0.053(3) 0.047(3) -0.004(3) 0.008(3) 0.004(3)
C3E 0.056(3) 0.059(3) 0.050(3) -0.004(3) 0.014(3) 0.001(3)
C4E 0.074(6) 0.061(5) 0.053(4) -0.010(4) 0.022(4) 0.001(5)
C5E 0.048(2) 0.038(3) 0.043(3) 0.003(2) 0.009(2) 0.005(2)
C6E 0.049(3) 0.039(3) 0.047(3) 0.004(3) 0.012(3) 0.006(2)
C7E 0.046(3) 0.039(3) 0.045(3) 0.010(3) 0.011(3) 0.006(3)
C8E 0.047(4) 0.056(6) 0.059(6) 0.006(5) 0.011(4) 0.008(5)
C9E 0.042(2) 0.044(3) 0.042(3) 0.003(2) 0.009(2) 0.000(2)
C10E 0.044(3) 0.048(3) 0.043(3) 0.001(3) 0.007(2) 0.001(2)
C11E 0.047(3) 0.051(4) 0.049(3) 0.004(3) 0.013(3) 0.005(3)
C12E 0.051(5) 0.053(6) 0.069(6) 0.005(5) 0.011(4) 0.005(4)
C13E 0.045(3) 0.041(3) 0.040(3) 0.002(2) 0.009(2) 0.001(2)
C14E 0.054(3) 0.043(3) 0.044(3) -0.002(3) 0.013(3) -0.004(3)
C15E 0.059(3) 0.043(3) 0.044(3) -0.003(3) 0.016(3) -0.009(3)
C16E 0.066(4) 0.062(5) 0.060(5) -0.007(4) 0.030(4) -0.006(4)
N1F 0.040(2) 0.028(2) 0.035(2) -0.0027(18) 0.0109(19) 0.001(2)
C1F 0.045(2) 0.036(3) 0.040(3) -0.002(2) 0.011(2) 0.006(2)
C2F 0.051(3) 0.045(3) 0.048(3) -0.001(3) 0.006(3) 0.007(3)
C3F 0.055(3) 0.054(3) 0.059(3) 0.000(3) 0.009(3) 0.008(3)
C4F 0.068(5) 0.080(6) 0.079(5) 0.004(5) 0.023(4) 0.006(5)
C5F 0.044(3) 0.032(2) 0.041(3) 0.000(2) 0.010(2) -0.001(2)
C6F 0.051(3) 0.042(3) 0.049(3) 0.005(3) 0.018(2) -0.004(3)
C7F 0.058(4) 0.049(4) 0.050(3) 0.002(3) 0.022(3) -0.003(3)
C8F 0.078(6) 0.069(6) 0.057(5) 0.010(5) 0.034(5) -0.009(5)
C9F 0.043(3) 0.034(3) 0.032(3) -0.003(2) 0.010(2) -0.003(2)
C10F 0.042(3) 0.039(3) 0.038(3) -0.005(3) 0.012(2) -0.004(2)
C11F 0.045(3) 0.044(3) 0.040(3) -0.006(3) 0.007(3) -0.005(3)
C12F 0.055(4) 0.054(5) 0.045(5) -0.012(4) 0.004(4) -0.001(4)
C13F 0.039(3) 0.033(3) 0.034(2) -0.006(2) 0.008(2) 0.002(2)
C14F 0.041(3) 0.039(3) 0.034(3) -0.002(2) 0.009(2) 0.003(2)
C15F 0.044(3) 0.046(3) 0.038(3) 0.005(3) 0.006(3) 0.000(3)
C16F 0.058(5) 0.054(6) 0.048(5) 0.001(5) 0.019(5) 0.001(4)
F1S 0.107(5) 0.149(6) 0.065(4) -0.025(3) -0.003(3) 0.038(4)
F2S 0.083(5) 0.107(5) 0.139(5) 0.026(4) 0.031(4) 0.018(4)
C1S 0.059(4) 0.109(4) 0.077(4) 0.000(3) 0.017(3) 0.006(4)
C2S 0.057(4) 0.115(5) 0.075(4) 0.008(4) 0.018(4) 0.000(4)
C3S 0.061(5) 0.126(5) 0.087(4) 0.001(4) 0.008(4) 0.001(5)
C4S 0.068(4) 0.129(5) 0.095(4) -0.006(5) 0.005(3) 0.005(5)
C5S 0.062(5) 0.120(5) 0.095(5) -0.013(4) 0.019(4) 0.009(5)
C6S 0.056(4) 0.110(4) 0.087(4) -0.002(4) 0.020(3) 0.010(4)

loop_
_atom_type_symbol
_atom_type_description
_atom_type_scat_dispersion_real
_atom_type_scat_dispersion_imag
_atom_type_scat_source
C C 0.0033 0.0016 'International Tables Vol C Tables 4.2.6.8 and 6.1.1.4'
H H 0.0000 0.0000 'International Tables Vol C Tables 4.2.6.8 and 6.1.1.4'
N N 0.0061 0.0033 'International Tables Vol C Tables 4.2.6.8 and 6.1.1.4'
Cl Cl 0.1484 0.1585 'International Tables Vol C Tables 4.2.6.8 and 6.1.1.4'
F F 0.0171 0.0103 'International Tables Vol C Tables 4.2.6.8 and 6.1.1.4'

loop_
_geom_angle_atom_site_label_1
_geom_angle_atom_site_label_2
_geom_angle_atom_site_label_3
_geom_angle
_geom_angle_site_symmetry_1
_geom_angle_site_symmetry_3
C4A N1A C1A 109.9(3) . .
C4A N1A H1A 125.0 . .
C1A N1A H1A 125.0 . .
C2A C1A N1A 106.5(4) . .
C2A C1A C40A 130.4(4) . .
N1A C1A C40A 123.1(4) . .
C18A N2A C15A 110.6(3) . .
C18A N2A H2AN 124.7 . .
C15A N2A H2AN 124.7 . .
C1A C2A C3A 108.5(4) . .
C1A C2A H2A 125.7 . .
C3A C2A H2A 125.7 . .
C4A C3A C2A 108.4(4) . .
C4A C3A H3A 125.8 . .
C2A C3A H3A 125.8 . .
C22A N3A C25A 110.4(4) . .
C22A N3A H3A1 124.8 . .
C25A N3A H3A1 124.8 . .
C39A N4A C36A 110.6(5) . .
C39A N4A H4A 124.7 . .
C36A N4A H4A 124.7 . .
C3A C4A N1A 106.7(3) . .
C3A C4A C5A 131.1(4) . .
N1A C4A C5A 122.1(3) . .
N6A N5A C14A 108.2(4) . .
N6A N5A C9A 122.6(3) . .
C14A N5A C9A 129.0(4) . .
N6A C13A C14A 108.2(4) . .
N6A C13A C9A 122.6(3) . .
C14A C13A C9A 129.0(4) . .
C4A C5A C15A 112.8(3) . .
C4A C5A C6A 111.1(3) . .
C15A C5A C6A 110.5(3) . .
C4A C5A C12A 107.8(3) . .
C15A C5A C12A 108.6(3) . .
C6A C5A C12A 105.8(3) . .
N6A N6A N5A 108.7(2) 4_565 .
N6A N6A C13A 108.7(2) 4_565 .
C11A C6A C7A 117.6(4) . .
C11A C6A C5A 121.3(3) . .
C7A C6A C5A 121.0(4) . .
C35A N7A N8A 106.9(5) . .
C35A N7A C30A 129.0(4) . .
N8A N7A C30A 124.0(4) . .
C35A C34A N8A 106.9(5) . .
C35A C34A C30A 129.0(4) . .
N8A C34A C30A 124.0(4) . .
C8A C7A C6A 121.2(4) . .
C8A C7A H7A 119.4 . .
C6A C7A H7A 119.4 . .
N8A N8A N7A 109.2(3) 4_565 .
N8A N8A C34A 109.2(3) 4_565 .
C9A C8A C7A 119.9(4) . .
C9A C8A H8A 120.0 . .
C7A C8A H8A 120.0 . .
C8A C9A C10A 120.2(4) . .
C8A C9A C13A 119.7(4) . .
C10A C9A C13A 120.2(4) . .
C8A C9A N5A 119.7(4) . .
C10A C9A N5A 120.2(4) . .
C9A C10A C11A 119.4(4) . .
C9A C10A H10A 120.3 . .
C11A C10A H10A 120.3 . .
C6A C11A C10A 121.7(4) . .
C6A C11A H11A 119.2 . .
C10A C11A H11A 119.2 . .
C5A C12A H12A 109.5 . .
C5A C12A H12B 109.5 . .
H12A C12A H12B 109.5 . .
C5A C12A H12C 109.5 . .
H12A C12A H12C 109.5 . .
H12B C12A H12C 109.5 . .
C13A C14A C13A 106.3(5) . 4_565
N5A C14A N5A 106.3(5) . 4_565
N5A C14A H14A 126.9 . .
N5A C14A H14A 126.9 4_565 .
C16A C15A N2A 106.6(4) . .
C16A C15A C5A 131.5(4) . .
N2A C15A C5A 121.4(3) . .
C15A C16A C17A 108.5(4) . .
C15A C16A H16A 125.8 . .
C17A C16A H16A 125.8 . .
C18A C17A C16A 107.7(4) . .
C18A C17A H17A 126.2 . .
C16A C17A H17A 126.2 . .
N2A C18A C17A 106.7(4) . .
N2A C18A C19A 122.2(4) . .
C17A C18A C19A 131.1(4) . .
C22A C19A C18A 112.1(4) . .
C22A C19A C20A 110.6(4) . .
C18A C19A C20A 108.6(4) . .
C22A C19A C21A 108.9(4) . .
C18A C19A C21A 108.8(4) . .
C20A C19A C21A 107.7(4) . .
C19A C20A H20A 109.5 . .
C19A C20A H20B 109.5 . .
H20A C20A H20B 109.5 . .
C19A C20A H20C 109.5 . .
H20A C20A H20C 109.5 . .
H20B C20A H20C 109.5 . .
C19A C21A H21A 109.5 . .
C19A C21A H21B 109.5 . .
H21A C21A H21B 109.5 . .
C19A C21A H21C 109.5 . .
H21A C21A H21C 109.5 . .
H21B C21A H21C 109.5 . .
C23A C22A N3A 106.2(5) . .
C23A C22A C19A 131.7(5) . .
N3A C22A C19A 122.1(4) . .
C22A C23A C24A 108.6(4) . .
C22A C23A H23A 125.7 . .
C24A C23A H23A 125.7 . .
C25A C24A C23A 109.2(5) . .
C25A C24A H24A 125.4 . .
C23A C24A H24A 125.4 . .
C24A C25A N3A 105.6(5) . .
C24A C25A C26A 132.5(5) . .
N3A C25A C26A 121.6(4) . .
C25A C26A C36A 112.4(4) . .
C25A C26A C27A 110.0(5) . .
C36A C26A C27A 112.0(4) . .
C25A C26A C33A 107.4(4) . .
C36A C26A C33A 107.8(5) . .
C27A C26A C33A 106.9(4) . .
C32A C27A C28A 117.8(5) . .
C32A C27A C26A 120.0(5) . .
C28A C27A C26A 122.1(6) . .
C27A C28A C29A 121.1(6) . .
C27A C28A H28A 119.5 . .
C29A C28A H28A 119.5 . .
C30A C29A C28A 119.8(5) . .
C30A C29A H29A 120.1 . .
C28A C29A H29A 120.1 . .
C31A C30A C29A 118.6(6) . .
C31A C30A N7A 121.3(6) . .
C29A C30A N7A 120.1(4) . .
C31A C30A C34A 121.3(6) . .
C29A C30A C34A 120.1(4) . .
C30A C31A C32A 120.7(6) . .
C30A C31A H31A 119.6 . .
C32A C31A H31A 119.6 . .
C27A C32A C31A 121.9(5) . .
C27A C32A H32A 119.0 . .
C31A C32A H32A 119.0 . .
C26A C33A H33A 109.5 . .
C26A C33A H33B 109.5 . .
H33A C33A H33B 109.5 . .
C26A C33A H33C 109.5 . .
H33A C33A H33C 109.5 . .
H33B C33A H33C 109.5 . .
N7A C35A N7A 107.8(6) 4_565 .
C34A C35A C34A 107.8(6) 4_565 .
N7A C35A H35A 126.1 4_565 .
N7A C35A H35A 126.1 . .
C37A C36A N4A 106.5(5) . .
C37A C36A C26A 130.8(5) . .
N4A C36A C26A 122.6(5) . .
C36A C37A C38A 108.0(5) . .
C36A C37A H37A 126.0 . .
C38A C37A H37A 126.0 . .
C39A C38A C37A 108.7(5) . .
C39A C38A H38A 125.7 . .
C37A C38A H38A 125.7 . .
C38A C39A N4A 106.1(4) . .
C38A C39A C40A 131.1(5) . .
N4A C39A C40A 122.5(4) . .
C39A C40A C42A 108.9(4) . .
C39A C40A C1A 112.5(3) . .
C42A C40A C1A 108.1(4) . .
C39A C40A C41A 110.2(4) . .
C42A C40A C41A 107.8(4) . .
C1A C40A C41A 109.2(4) . .
C40A C41A H41A 109.5 . .
C40A C41A H41B 109.5 . .
H41A C41A H41B 109.5 . .
C40A C41A H41C 109.5 . .
H41A C41A H41C 109.5 . .
H41B C41A H41C 109.5 . .
C40A C42A H42A 109.5 . .
C40A C42A H42B 109.5 . .
H42A C42A H42B 109.5 . .
C40A C42A H42C 109.5 . .
H42A C42A H42C 109.5 . .
H42B C42A H42C 109.5 . .
C4B N1B C1B 111.0(3) . .
C4B N1B H1B 124.5 . .
C1B N1B H1B 124.5 . .
C2B C1B N1B 106.0(4) . .
C2B C1B C40B 131.4(4) . .
N1B C1B C40B 122.5(3) . .
C15B N2B C18B 110.0(4) . .
C15B N2B H2BN 125.0 . .
C18B N2B H2BN 125.0 . .
C1B C2B C3B 108.6(4) . .
C1B C2B H2B 125.7 . .
C3B C2B H2B 125.7 . .
C4B C3B C2B 108.2(4) . .
C4B C3B H3B 125.9 . .
C2B C3B H3B 125.9 . .
C25B N3B C22B 110.6(3) . .
C25B N3B H3B1 124.7 . .
C22B N3B H3B1 124.7 . .
C36B N4B C39B 111.1(3) . .
C36B N4B H4B 124.5 . .
C39B N4B H4B 124.5 . .
N1B C4B C3B 106.2(4) . .
N1B C4B C5B 122.8(4) . .
C3B C4B C5B 131.0(4) . .
N6B N5B C14B 108.5(4) . .
N6B N5B C9B 123.2(3) . .
C14B N5B C9B 128.3(4) . .
N6B C13B C14B 108.5(4) . .
N6B C13B C9B 123.2(3) . .
C14B C13B C9B 128.3(4) . .
C15B C5B C4B 110.7(3) . .
C15B C5B C12B 108.9(4) . .
C4B C5B C12B 108.8(4) . .
C15B C5B C6B 109.6(3) . .
C4B C5B C6B 111.6(3) . .
C12B C5B C6B 107.0(3) . .
N6B N6B N5B 108.6(2) 4_565 .
N6B N6B C13B 108.6(2) 4_565 .
C11B C6B C7B 117.4(4) . .
C11B C6B C5B 122.5(4) . .
C7B C6B C5B 120.0(4) . .
C8B C7B C6B 121.3(4) . .
C8B C7B H7B 119.3 . .
C6B C7B H7B 119.3 . .
C7B C8B C9B 120.2(4) . .
C7B C8B H8B 119.9 . .
C9B C8B H8B 119.9 . .
N8B N8B C34B 108.3(2) 4_565 .
N8B N8B N9B 108.3(2) 4_565 .
C10B C9B C8B 119.1(4) . .
C10B C9B N5B 122.1(4) . .
C8B C9B N5B 118.8(4) . .
C10B C9B C13B 122.1(4) . .
C8B C9B C13B 118.8(4) . .
C9B C10B C11B 120.5(4) . .
C9B C10B H10B 119.7 . .
C11B C10B H10B 119.7 . .
C10B C11B C6B 121.5(4) . .
C10B C11B H11B 119.3 . .
C6B C11B H11B 119.3 . .
C5B C12B H12D 109.5 . .
C5B C12B H12E 109.5 . .
H12D C12B H12E 109.5 . .
C5B C12B H12F 109.5 . .
H12D C12B H12F 109.5 . .
H12E C12B H12F 109.5 . .
C13B C14B C13B 105.8(5) . 4_565
N5B C14B N5B 105.8(5) . 4_565
N5B C14B H14B 127.1 . .
N5B C14B H14B 127.1 4_565 .
C16B C15B N2B 107.1(4) . .
C16B C15B C5B 130.0(4) . .
N2B C15B C5B 122.7(4) . .
C15B C16B C17B 107.8(4) . .
C15B C16B H16B 126.1 . .
C17B C16B H16B 126.1 . .
C18B C17B C16B 108.3(4) . .
C18B C17B H17B 125.9 . .
C16B C17B H17B 125.9 . .
C17B C18B N2B 106.8(4) . .
C17B C18B C19B 131.4(4) . .
N2B C18B C19B 121.7(4) . .
C18B C19B C22B 110.5(4) . .
C18B C19B C21B 109.1(4) . .
C22B C19B C21B 108.0(4) . .
C18B C19B C20B 110.4(4) . .
C22B C19B C20B 110.1(4) . .
C21B C19B C20B 108.8(4) . .
C19B C20B H20D 109.5 . .
C19B C20B H20E 109.5 . .
H20D C20B H20E 109.5 . .
C19B C20B H20F 109.5 . .
H20D C20B H20F 109.5 . .
H20E C20B H20F 109.5 . .
C19B C21B H21D 109.5 . .
C19B C21B H21E 109.5 . .
H21D C21B H21E 109.5 . .
C19B C21B H21F 109.5 . .
H21D C21B H21F 109.5 . .
H21E C21B H21F 109.5 . .
C23B C22B N3B 106.6(4) . .
C23B C22B C19B 131.6(4) . .
N3B C22B C19B 121.8(3) . .
C22B C23B C24B 107.8(4) . .
C22B C23B H23B 126.1 . .
C24B C23B H23B 126.1 . .
C25B C24B C23B 107.8(4) . .
C25B C24B H24B 126.1 . .
C23B C24B H24B 126.1 . .
N3B C25B C24B 107.2(4) . .
N3B C25B C26B 121.8(3) . .
C24B C25B C26B 130.5(4) . .
C36B C26B C25B 112.3(3) . .
C36B C26B C33B 108.9(4) . .
C25B C26B C33B 108.3(3) . .
C36B C26B C27B 110.9(3) . .
C25B C26B C27B 109.2(3) . .
C33B C26B C27B 107.0(3) . .
C28B C27B C32B 117.7(4) . .
C28B C27B C26B 121.4(4) . .
C32B C27B C26B 120.8(4) . .
C29B C28B C27B 121.3(4) . .
C29B C28B H28B 119.4 . .
C27B C28B H28B 119.4 . .
C30B C29B C28B 120.0(4) . .
C30B C29B H29B 120.0 . .
C28B C29B H29B 120.0 . .
C29B C30B C31B 119.0(4) . .
C29B C30B N9B 121.7(4) . .
C31B C30B N9B 119.3(4) . .
C29B C30B C34B 121.7(4) . .
C31B C30B C34B 119.3(4) . .
C32B C31B C30B 120.5(4) . .
C32B C31B H31B 119.7 . .
C30B C31B H31B 119.7 . .
C31B C32B C27B 121.5(4) . .
C31B C32B H32B 119.3 . .
C27B C32B H32B 119.3 . .
C26B C33B H33D 109.5 . .
C26B C33B H33E 109.5 . .
H33D C33B H33E 109.5 . .
C26B C33B H33F 109.5 . .
H33D C33B H33F 109.5 . .
H33E C33B H33F 109.5 . .
C35B C34B N8B 108.3(4) . .
C35B C34B C30B 129.4(4) . .
N8B C34B C30B 122.2(3) . .
C35B N9B N8B 108.3(4) . .
C35B N9B C30B 129.4(4) . .
N8B N9B C30B 122.2(3) . .
C34B C35B C34B 106.9(5) 4_565 .
N9B C35B N9B 106.9(5) 4_565 .
C34B C35B H35B 126.6 4_565 .
C34B C35B H35B 126.6 . .
C37B C36B N4B 106.3(4) . .
C37B C36B C26B 130.1(4) . .
N4B C36B C26B 123.5(4) . .
C36B C37B C38B 108.1(4) . .
C36B C37B H37B 125.9 . .
C38B C37B H37B 125.9 . .
C39B C38B C37B 108.2(4) . .
C39B C38B H38B 125.9 . .
C37B C38B H38B 125.9 . .
C38B C39B N4B 106.3(4) . .
C38B C39B C40B 130.8(4) . .
N4B C39B C40B 122.9(4) . .
C1B C40B C39B 112.7(3) . .
C1B C40B C41B 110.3(4) . .
C39B C40B C41B 109.6(3) . .
C1B C40B C42B 108.6(4) . .
C39B C40B C42B 107.4(4) . .
C41B C40B C42B 107.9(3) . .
C40B C41B H41D 109.5 . .
C40B C41B H41E 109.5 . .
H41D C41B H41E 109.5 . .
C40B C41B H41F 109.5 . .
H41D C41B H41F 109.5 . .
H41E C41B H41F 109.5 . .
C40B C42B H42D 109.5 . .
C40B C42B H42E 109.5 . .
H42D C42B H42E 109.5 . .
C40B C42B H42F 109.5 . .
H42D C42B H42F 109.5 . .
H42E C42B H42F 109.5 . .
C1C N1C C9C 110.3(5) . .
C1C N1C C5C 110.4(4) . .
C9C N1C C5C 106.2(4) . .
C1C N1C C13C 107.8(4) . .
C9C N1C C13C 112.2(4) . .
C5C N1C C13C 109.9(4) . .
N1C C1C C2C 114.2(4) . .
N1C C1C H1CC 108.7 . .
C2C C1C H1CC 108.7 . .
N1C C1C H1CD 108.7 . .
C2C C1C H1CD 108.7 . .
H1CC C1C H1CD 107.6 . .
C1C C2C C3C 108.1(4) . .
C1C C2C H2E 110.1 . .
C3C C2C H2E 110.1 . .
C1C C2C H2F 110.1 . .
C3C C2C H2F 110.1 . .
H2E C2C H2F 108.4 . .
C2C C3C C4C 109.4(5) . .
C2C C3C H3E 109.8 . .
C4C C3C H3E 109.8 . .
C2C C3C H3F 109.8 . .
C4C C3C H3F 109.8 . .
H3E C3C H3F 108.2 . .
C3C C4C H4J 109.5 . .
C3C C4C H4K 109.5 . .
H4J C4C H4K 109.5 . .
C3C C4C H4M 109.5 . .
H4J C4C H4M 109.5 . .
H4K C4C H4M 109.5 . .
N1C C5C C6C 116.6(4) . .
N1C C5C H5CA 108.1 . .
C6C C5C H5CA 108.1 . .
N1C C5C H5CB 108.1 . .
C6C C5C H5CB 108.1 . .
H5CA C5C H5CB 107.3 . .
C5C C6C C7C 108.9(4) . .
C5C C6C H6CA 109.9 . .
C7C C6C H6CA 109.9 . .
C5C C6C H6CB 109.9 . .
C7C C6C H6CB 109.9 . .
H6CA C6C H6CB 108.3 . .
C8C C7C C6C 109.2(5) . .
C8C C7C H7CA 109.8 . .
C6C C7C H7CA 109.8 . .
C8C C7C H7CB 109.8 . .
C6C C7C H7CB 109.8 . .
H7CA C7C H7CB 108.3 . .
C7C C8C H8CA 113.7 . .
C7C C8C H8CB 125.0 . .
H8CA C8C H8CB 109.5 . .
C7C C8C H8CC 86.5 . .
H8CA C8C H8CC 109.5 . .
H8CB C8C H8CC 109.5 . .
N1C C9C C10C 115.7(4) . .
N1C C9C H9CA 108.4 . .
C10C C9C H9CA 108.4 . .
N1C C9C H9CB 108.4 . .
C10C C9C H9CB 108.4 . .
H9CA C9C H9CB 107.4 . .
C9C C10C C11C 111.3(5) . .
C9C C10C H10C 109.4 . .
C11C C10C H10C 109.4 . .
C9C C10C H10D 109.4 . .
C11C C10C H10D 109.4 . .
H10C C10C H10D 108.0 . .
C10C C11C C12C 110.3(5) . .
C10C C11C H11C 109.6 . .
C12C C11C H11C 109.6 . .
C10C C11C H11D 109.6 . .
C12C C11C H11D 109.6 . .
H11C C11C H11D 108.1 . .
C11C C12C H12G 110.5 . .
C11C C12C H12H 107.2 . .
H12G C12C H12H 109.5 . .
C11C C12C H12I 110.6 . .
H12G C12C H12I 109.5 . .
H12H C12C H12I 109.5 . .
N1C C13C C14C 113.5(4) . .
N1C C13C H13A 108.9 . .
C14C C13C H13A 108.9 . .
N1C C13C H13B 108.9 . .
C14C C13C H13B 108.9 . .
H13A C13C H13B 107.7 . .
C13C C14C C15C 112.0(4) . .
C13C C14C H14Q 109.2 . .
C15C C14C H14Q 109.2 . .
C13C C14C H143 109.2 . .
C15C C14C H143 109.2 . .
H14Q C14C H143 107.9 . .
C14C C15C C16C 111.2(4) . .
C14C C15C H15A 109.4 . .
C16C C15C H15A 109.4 . .
C14C C15C H15B 109.4 . .
C16C C15C H15B 109.4 . .
H15A C15C H15B 108.0 . .
C15C C16C H16C 106.9 . .
C15C C16C H16D 110.9 . .
H16C C16C H16D 109.5 . .
C15C C16C H16E 110.6 . .
H16C C16C H16E 109.5 . .
H16D C16C H16E 109.5 . .
C9D N1D C13D 113.3(5) . .
C9D N1D C1D 111.8(6) . .
C13D N1D C1D 108.0(5) . .
C9D N1D C5D 106.2(5) . .
C13D N1D C5D 109.7(5) . .
C1D N1D C5D 107.7(5) . .
N1D C1D C2D 112.1(5) . .
N1D C1D H1DA 109.2 . .
C2D C1D H1DA 109.2 . .
N1D C1D H1DB 109.2 . .
C2D C1D H1DB 109.2 . .
H1DA C1D H1DB 107.9 . .
C3D C2D C1D 107.0(5) . .
C3D C2D H2DA 110.3 . .
C1D C2D H2DA 110.3 . .
C3D C2D H2DB 110.3 . .
C1D C2D H2DB 110.3 . .
H2DA C2D H2DB 108.6 . .
C2D C3D C4D 110.5(5) . .
C2D C3D H3DA 110.8 . .
C4D C3D H3DA 107.2 . .
C2D C3D H3DB 109.3 . .
C4D C3D H3DB 110.9 . .
H3DA C3D H3DB 108.1 . .
C3D C4D H4DA 110.9 . .
C3D C4D H4DB 107.1 . .
H4DA C4D H4DB 109.5 . .
C3D C4D H4DC 110.5 . .
H4DA C4D H4DC 109.5 . .
H4DB C4D H4DC 109.5 . .
N1D C5D C6D 117.4(5) . .
N1D C5D H5DA 108.0 . .
C6D C5D H5DA 108.0 . .
N1D C5D H5DB 108.0 . .
C6D C5D H5DB 108.0 . .
H5DA C5D H5DB 107.2 . .
C5D C6D C7D 112.5(5) . .
C5D C6D H6DA 109.1 . .
C7D C6D H6DA 109.1 . .
C5D C6D H6DB 109.1 . .
C7D C6D H6DB 109.1 . .
H6DA C6D H6DB 107.8 . .
C6D C7D C8D 108.8(5) . .
C6D C7D H7DA 109.9 . .
C8D C7D H7DA 109.9 . .
C6D C7D H7DB 109.9 . .
C8D C7D H7DB 109.9 . .
H7DA C7D H7DB 108.3 . .
C7D C8D H8DA 109.5 . .
C7D C8D H8DB 109.5 . .
H8DA C8D H8DB 109.5 . .
C7D C8D H8DC 109.5 . .
H8DA C8D H8DC 109.5 . .
H8DB C8D H8DC 109.5 . .
N1D C9D C10D 117.6(5) . .
N1D C9D H9DA 107.9 . .
C10D C9D H9DA 107.9 . .
N1D C9D H9DB 107.9 . .
C10D C9D H9DB 107.9 . .
H9DA C9D H9DB 107.2 . .
C9D C10D C11D 112.5(5) . .
C9D C10D H10G 109.1 . .
C11D C10D H10G 109.1 . .
C9D C10D H10H 109.1 . .
C11D C10D H10H 109.1 . .
H10G C10D H10H 107.8 . .
C10D C11D C12D 111.2(5) . .
C10D C11D H11G 109.4 . .
C12D C11D H11G 109.4 . .
C10D C11D H11H 109.4 . .
C12D C11D H11H 109.4 . .
H11G C11D H11H 108.0 . .
C11D C12D H12L 109.5 . .
C11D C12D H12M 109.5 . .
H12L C12D H12M 109.5 . .
C11D C12D H12N 109.5 . .
H12L C12D H12N 109.5 . .
H12M C12D H12N 109.5 . .
N1D C13D C14D 112.9(5) . .
N1D C13D H13E 109.0 . .
C14D C13D H13E 109.0 . .
N1D C13D H13F 109.0 . .
C14D C13D H13F 109.0 . .
H13E C13D H13F 107.8 . .
C15D C14D C13D 109.5(5) . .
C15D C14D H14E 109.8 . .
C13D C14D H14E 109.8 . .
C15D C14D H14F 109.8 . .
C13D C14D H14F 109.8 . .
H14E C14D H14F 108.2 . .
C14D C15D C16D 108.6(5) . .
C14D C15D H15E 110.0 . .
C16D C15D H15E 110.0 . .
C14D C15D H15F 110.0 . .
C16D C15D H15F 110.0 . .
H15E C15D H15F 108.4 . .
C15D C16D H16I 109.6 . .
C15D C16D H16G 109.5 . .
H16I C16D H16G 109.5 . .
C15D C16D H16H 109.3 . .
H16I C16D H16H 109.5 . .
H16G C16D H16H 109.5 . .
C1D' N1D' C9D' 113.7(6) . .
C1D' N1D' C5D' 109.3(5) . .
C9D' N1D' C5D' 105.8(5) . .
C1D' N1D' C134 107.1(5) . .
C9D' N1D' C134 112.3(5) . .
C5D' N1D' C134 108.5(5) . .
N1D' C1D' C2D' 114.0(5) . .
N1D' C1D' H1DC 108.8 . .
C2D' C1D' H1DC 108.8 . .
N1D' C1D' H1DD 108.8 . .
C2D' C1D' H1DD 108.8 . .
H1DC C1D' H1DD 107.7 . .
C1D' C2D' C3D' 106.4(5) . .
C1D' C2D' H2DC 110.4 . .
C3D' C2D' H2DC 110.4 . .
C1D' C2D' H2DD 110.4 . .
C3D' C2D' H2DD 110.4 . .
H2DC C2D' H2DD 108.6 . .
C4D' C3D' C2D' 109.4(5) . .
C4D' C3D' H3DC 111.6 . .
C2D' C3D' H3DC 109.4 . .
C4D' C3D' H3DD 108.1 . .
C2D' C3D' H3DD 110.1 . .
H3DC C3D' H3DD 108.2 . .
C3D' C4D' H4DE 109.5 . .
C3D' C4D' H4DF 111.3 . .
H4DE C4D' H4DF 109.5 . .
C3D' C4D' H4DG 107.7 . .
H4DE C4D' H4DG 109.5 . .
H4DF C4D' H4DG 109.5 . .
N1D' C5D' C6D' 115.6(5) . .
N1D' C5D' H5DC 108.4 . .
C6D' C5D' H5DC 108.4 . .
N1D' C5D' H5DD 108.4 . .
C6D' C5D' H5DD 108.4 . .
H5DC C5D' H5DD 107.4 . .
C5D' C6D' C7D' 112.3(5) . .
C5D' C6D' H6DE 109.1 . .
C7D' C6D' H6DE 109.1 . .
C5D' C6D' H6DF 109.1 . .
C7D' C6D' H6DF 109.1 . .
H6DE C6D' H6DF 107.9 . .
C6D' C7D' C8D' 109.1(5) . .
C6D' C7D' H7DC 109.9 . .
C8D' C7D' H7DC 109.9 . .
C6D' C7D' H7DD 109.9 . .
C8D' C7D' H7DD 109.9 . .
H7DC C7D' H7DD 108.3 . .
C7D' C8D' H8DD 109.5 . .
C7D' C8D' H8DE 109.5 . .
H8DD C8D' H8DE 109.5 . .
C7D' C8D' H8DF 109.5 . .
H8DD C8D' H8DF 109.5 . .
H8DE C8D' H8DF 109.5 . .
N1D' C9D' C104 117.5(6) . .
N1D' C9D' H9DC 107.9 . .
C104 C9D' H9DC 107.9 . .
N1D' C9D' H9DD 107.9 . .
C104 C9D' H9DD 107.9 . .
H9DC C9D' H9DD 107.2 . .
C9D' C104 C114 112.7(5) . .
C9D' C104 H10O 109.0 . .
C114 C104 H10O 109.0 . .
C9D' C104 H10P 109.0 . .
C114 C104 H10P 109.0 . .
H10O C104 H10P 107.8 . .
C104 C114 C124 110.3(5) . .
C104 C114 H11O 109.6 . .
C124 C114 H11O 109.6 . .
C104 C114 H11P 109.6 . .
C124 C114 H11P 109.6 . .
H11O C114 H11P 108.1 . .
C114 C124 H12O 109.4 . .
C114 C124 H12P 109.6 . .
H12O C124 H12P 109.5 . .
C114 C124 H12Q 109.4 . .
H12O C124 H12Q 109.5 . .
H12P C124 H12Q 109.5 . .
N1D' C134 C144 112.4(5) . .
N1D' C134 H13O 109.1 . .
C144 C134 H13O 109.1 . .
N1D' C134 H13P 109.1 . .
C144 C134 H13P 109.1 . .
H13O C134 H13P 107.9 . .
C134 C144 C154 111.6(5) . .
C134 C144 H14O 109.3 . .
C154 C144 H14O 109.3 . .
C134 C144 H14P 109.3 . .
C154 C144 H14P 109.3 . .
H14O C144 H14P 108.0 . .
C144 C154 C164 109.9(5) . .
C144 C154 H15O 109.7 . .
C164 C154 H15O 109.7 . .
C144 C154 H15P 109.7 . .
C164 C154 H15P 109.7 . .
H15O C154 H15P 108.2 . .
C154 C164 H16O 109.7 . .
C154 C164 H16P 109.3 . .
H16O C164 H16P 109.5 . .
C154 C164 H16Q 109.4 . .
H16O C164 H16Q 109.5 . .
H16P C164 H16Q 109.5 . .
C9E N1E C5E 107.1(4) . .
C9E N1E C1E 111.0(4) . .
C5E N1E C1E 109.5(4) . .
C9E N1E C13E 112.7(4) . .
C5E N1E C13E 111.0(4) . .
C1E N1E C13E 105.5(4) . .
N1E C1E C2E 113.3(4) . .
N1E C1E H1E1 108.9 . .
C2E C1E H1E1 108.9 . .
N1E C1E H1E2 108.9 . .
C2E C1E H1E2 108.9 . .
H1E1 C1E H1E2 107.7 . .
C1E C2E C3E 107.6(4) . .
C1E C2E H2E1 110.2 . .
C3E C2E H2E1 110.2 . .
C1E C2E H2E2 110.2 . .
C3E C2E H2E2 110.2 . .
H2E1 C2E H2E2 108.5 . .
C2E C3E C4E 107.2(4) . .
C2E C3E H3E1 110.3 . .
C4E C3E H3E1 110.3 . .
C2E C3E H3E2 110.3 . .
C4E C3E H3E2 110.3 . .
H3E1 C3E H3E2 108.5 . .
C3E C4E H4E1 106.3 . .
C3E C4E H4E2 113.2 . .
H4E1 C4E H4E2 109.5 . .
C3E C4E H4E3 108.9 . .
H4E1 C4E H4E3 109.5 . .
H4E2 C4E H4E3 109.5 . .
N1E C5E C6E 118.5(4) . .
N1E C5E H5E1 107.7 . .
C6E C5E H5E1 107.7 . .
N1E C5E H5E2 107.7 . .
C6E C5E H5E2 107.7 . .
H5E1 C5E H5E2 107.1 . .
C5E C6E C7E 114.6(4) . .
C5E C6E H6E1 108.6 . .
C7E C6E H6E1 108.6 . .
C5E C6E H6E2 108.6 . .
C7E C6E H6E2 108.6 . .
H6E1 C6E H6E2 107.6 . .
C6E C7E C8E 108.6(5) . .
C6E C7E H7E1 110.0 . .
C8E C7E H7E1 110.0 . .
C6E C7E H7E2 110.0 . .
C8E C7E H7E2 110.0 . .
H7E1 C7E H7E2 108.4 . .
C7E C8E H8E1 109.1 . .
C7E C8E H8E2 118.3 . .
H8E1 C8E H8E2 109.5 . .
C7E C8E H8E3 100.5 . .
H8E1 C8E H8E3 109.5 . .
H8E2 C8E H8E3 109.5 . .
N1E C9E C10E 117.6(4) . .
N1E C9E H9E1 107.9 . .
C10E C9E H9E1 107.9 . .
N1E C9E H9E2 107.9 . .
C10E C9E H9E2 107.9 . .
H9E1 C9E H9E2 107.2 . .
C9E C10E C11E 113.8(4) . .
C9E C10E H10U 108.8 . .
C11E C10E H10U 108.8 . .
C9E C10E H10V 108.8 . .
C11E C10E H10V 108.8 . .
H10U C10E H10V 107.7 . .
C10E C11E C12E 111.1(5) . .
C10E C11E H11U 109.4 . .
C12E C11E H11U 109.4 . .
C10E C11E H11V 109.4 . .
C12E C11E H11V 109.4 . .
H11U C11E H11V 108.0 . .
C11E C12E H12U 101.0 . .
C11E C12E H12V 108.0 . .
H12U C12E H12V 109.5 . .
C11E C12E H12W 118.9 . .
H12U C12E H12W 109.5 . .
H12V C12E H12W 109.5 . .
N1E C13E C14E 113.3(4) . .
N1E C13E H13C 108.9 . .
C14E C13E H13C 108.9 . .
N1E C13E H13D 108.9 . .
C14E C13E H13D 108.9 . .
H13C C13E H13D 107.7 . .
C13E C14E C15E 110.2(4) . .
C13E C14E H14C 109.6 . .
C15E C14E H14C 109.6 . .
C13E C14E H14D 109.6 . .
C15E C14E H14D 109.6 . .
H14C C14E H14D 108.1 . .
C14E C15E C16E 110.4(4) . .
C14E C15E H15C 109.6 . .
C16E C15E H15C 109.6 . .
C14E C15E H15D 109.6 . .
C16E C15E H15D 109.6 . .
H15C C15E H15D 108.1 . .
C15E C16E H16X 109.3 . .
C15E C16E H16Y 107.9 . .
H16X C16E H16Y 109.5 . .
C15E C16E H16Z 111.2 . .
H16X C16E H16Z 109.5 . .
H16Y C16E H16Z 109.5 . .
C9F N1F C5F 110.4(5) . .
C9F N1F C1F 105.5(5) . .
C5F N1F C1F 113.0(5) . .
C9F N1F C13F 111.0(5) . .
C5F N1F C13F 106.7(5) . .
C1F N1F C13F 110.4(5) . .
N1F C1F C2F 114.4(5) . .
N1F C1F H1F1 108.7 . .
C2F C1F H1F1 108.7 . .
N1F C1F H1F2 108.7 . .
C2F C1F H1F2 108.7 . .
H1F1 C1F H1F2 107.6 . .
C1F C2F C3F 109.0(5) . .
C1F C2F H2F1 109.9 . .
C3F C2F H2F1 109.9 . .
C1F C2F H2F2 109.9 . .
C3F C2F H2F2 109.9 . .
H2F1 C2F H2F2 108.3 . .
C4F C3F C2F 113.8(7) . .
C4F C3F H3F1 108.8 . .
C2F C3F H3F1 108.8 . .
C4F C3F H3F2 108.8 . .
C2F C3F H3F2 108.8 . .
H3F1 C3F H3F2 107.7 . .
C3F C4F H4FA 111.7 . .
C3F C4F H4FB 113.2 . .
H4FA C4F H4FB 109.5 . .
C3F C4F H4FC 103.3 . .
H4FA C4F H4FC 109.5 . .
H4FB C4F H4FC 109.5 . .
N1F C5F C6F 117.7(5) . .
N1F C5F H5F1 107.9 . .
C6F C5F H5F1 107.9 . .
N1F C5F H5F2 107.9 . .
C6F C5F H5F2 107.9 . .
H5F1 C5F H5F2 107.2 . .
C5F C6F C7F 116.0(5) . .
C5F C6F H6F1 108.3 . .
C7F C6F H6F1 108.3 . .
C5F C6F H6F2 108.3 . .
C7F C6F H6F2 108.3 . .
H6F1 C6F H6F2 107.4 . .
C6F C7F C8F 108.4(6) . .
C6F C7F H7F1 110.0 . .
C8F C7F H7F1 110.0 . .
C6F C7F H7F2 110.0 . .
C8F C7F H7F2 110.0 . .
H7F1 C7F H7F2 108.4 . .
C7F C8F H8F1 109.5 . .
C7F C8F H8F2 109.5 . .
H8F1 C8F H8F2 109.5 . .
C7F C8F H8F3 109.5 . .
H8F1 C8F H8F3 109.5 . .
H8F2 C8F H8F3 109.5 . .
N1F C9F C10F 113.1(5) . .
N1F C9F H9F1 109.0 . .
C10F C9F H9F1 109.0 . .
N1F C9F H9F2 109.0 . .
C10F C9F H9F2 109.0 . .
H9F1 C9F H9F2 107.8 . .
C9F C10F C11F 110.3(5) . .
C9F C10F H10I 109.6 . .
C11F C10F H10I 109.6 . .
C9F C10F H10J 109.6 . .
C11F C10F H10J 109.6 . .
H10I C10F H10J 108.1 . .
C10F C11F C12F 108.6(5) . .
C10F C11F H11I 110.0 . .
C12F C11F H11I 110.0 . .
C10F C11F H11J 110.0 . .
C12F C11F H11J 110.0 . .
H11I C11F H11J 108.3 . .
C11F C12F H12J 109.5 . .
C11F C12F H12K 109.5 . .
H12J C12F H12K 109.5 . .
C11F C12F H12R 109.5 . .
H12J C12F H12R 109.5 . .
H12K C12F H12R 109.5 . .
N1F C13F C14F 117.3(5) . .
N1F C13F H13G 108.0 . .
C14F C13F H13G 108.0 . .
N1F C13F H13H 108.0 . .
C14F C13F H13H 108.0 . .
H13G C13F H13H 107.2 . .
C13F C14F C15F 115.0(5) . .
C13F C14F H14G 108.5 . .
C15F C14F H14G 108.5 . .
C13F C14F H14H 108.5 . .
C15F C14F H14H 108.5 . .
H14G C14F H14H 107.5 . .
C14F C15F C16F 110.7(6) . .
C14F C15F H15G 109.5 . .
C16F C15F H15G 109.5 . .
C14F C15F H15H 109.5 . .
C16F C15F H15H 109.5 . .
H15G C15F H15H 108.1 . .
C15F C16F H16J 109.5 . .
C15F C16F H16K 109.5 . .
H16J C16F H16K 109.5 . .
C15F C16F H16L 109.5 . .
H16J C16F H16L 109.5 . .
H16K C16F H16L 109.5 . .
F1S C1S C2S 122.5(6) . .
F1S C1S C6S 117.5(6) . .
C2S C1S C6S 120.0 . .
C3S C2S C1S 120.0 . .
C3S C2S H2S 120.0 . .
C1S C2S H2S 120.0 . .
C2S C3S C4S 120.0 . .
C2S C3S H3S 120.0 . .
C4S C3S H3S 120.0 . .
C5S C4S C3S 120.0 . .
C5S C4S H4S 120.0 . .
C3S C4S H4S 120.0 . .
C4S C5S C6S 120.0 . .
C4S C5S H5S 120.0 . .
C6S C5S H5S 120.0 . .
F2S C6S C5S 118.6(7) . .
F2S C6S C1S 121.4(7) . .
C5S C6S C1S 120.0 . .

loop_
_geom_bond_atom_site_label_1
_geom_bond_atom_site_label_2
_geom_bond_distance
_geom_bond_site_symmetry_2
N1A C4A 1.385(5) .
N1A C1A 1.387(5) .
N1A H1A 0.8600 .
C1A C2A 1.364(6) .
C1A C40A 1.520(6) .
N2A C18A 1.359(5) .
N2A C15A 1.383(5) .
N2A H2AN 0.8600 .
C2A C3A 1.407(6) .
C2A H2A 0.9300 .
C3A C4A 1.362(5) .
C3A H3A 0.9300 .
N3A C22A 1.382(5) .
N3A C25A 1.391(6) .
N3A H3A1 0.8600 .
N4A C39A 1.374(6) .
N4A C36A 1.381(6) .
N4A H4A 0.8600 .
C4A C5A 1.511(5) .
N5A N6A 1.357(5) .
N5A C14A 1.367(5) .
N5A C9A 1.442(5) .
C13A N6A 1.357(5) .
C13A C14A 1.367(5) .
C13A C9A 1.442(5) .
C5A C15A 1.514(5) .
C5A C6A 1.528(5) .
C5A C12A 1.541(5) .
N6A N6A 1.317(7) 4_565
C6A C11A 1.377(5) .
C6A C7A 1.392(5) .
N7A C35A 1.361(5) .
N7A N8A 1.361(5) .
N7A C30A 1.437(7) .
C34A C35A 1.361(5) .
C34A N8A 1.361(5) .
C34A C30A 1.437(7) .
C7A C8A 1.386(5) .
C7A H7A 0.9300 .
N8A N8A 1.304(7) 4_565
C8A C9A 1.364(5) .
C8A H8A 0.9300 .
C9A C10A 1.381(5) .
C10A C11A 1.385(5) .
C10A H10A 0.9300 .
C11A H11A 0.9300 .
C12A H12A 0.9600 .
C12A H12B 0.9600 .
C12A H12C 0.9600 .
C14A C13A 1.367(5) 4_565
C14A N5A 1.367(5) 4_565
C14A H14A 0.9300 .
C15A C16A 1.352(5) .
C16A C17A 1.409(6) .
C16A H16A 0.9300 .
C17A C18A 1.374(6) .
C17A H17A 0.9300 .
C18A C19A 1.516(6) .
C19A C22A 1.516(7) .
C19A C20A 1.536(7) .
C19A C21A 1.544(6) .
C20A H20A 0.9600 .
C20A H20B 0.9600 .
C20A H20C 0.9600 .
C21A H21A 0.9600 .
C21A H21B 0.9600 .
C21A H21C 0.9600 .
C22A C23A 1.357(7) .
C23A C24A 1.398(8) .
C23A H23A 0.9300 .
C24A C25A 1.357(6) .
C24A H24A 0.9300 .
C25A C26A 1.499(7) .
C26A C36A 1.511(8) .
C26A C27A 1.548(7) .
C26A C33A 1.557(7) .
C27A C32A 1.348(8) .
C27A C28A 1.371(6) .
C28A C29A 1.403(7) .
C28A H28A 0.9300 .
C29A C30A 1.373(7) .
C29A H29A 0.9300 .
C30A C31A 1.359(7) .
C31A C32A 1.386(8) .
C31A H31A 0.9300 .
C32A H32A 0.9300 .
C33A H33A 0.9600 .
C33A H33B 0.9600 .
C33A H33C 0.9600 .
C35A C34A 1.360(5) 4_565
C35A N7A 1.360(5) 4_565
C35A H35A 0.9300 .
C36A C37A 1.365(7) .
C37A C38A 1.404(7) .
C37A H37A 0.9300 .
C38A C39A 1.369(6) .
C38A H38A 0.9300 .
C39A C40A 1.504(6) .
C40A C42A 1.516(6) .
C40A C41A 1.538(6) .
C41A H41A 0.9600 .
C41A H41B 0.9600 .
C41A H41C 0.9600 .
C42A H42A 0.9600 .
C42A H42B 0.9600 .
C42A H42C 0.9600 .
N1B C4B 1.363(5) .
N1B C1B 1.380(5) .
N1B H1B 0.8600 .
C1B C2B 1.354(6) .
C1B C40B 1.500(6) .
N2B C15B 1.368(5) .
N2B C18B 1.369(5) .
N2B H2BN 0.8600 .
C2B C3B 1.403(6) .
C2B H2B 0.9300 .
C3B C4B 1.366(6) .
C3B H3B 0.9300 .
N3B C25B 1.362(5) .
N3B C22B 1.373(5) .
N3B H3B1 0.8600 .
N4B C36B 1.367(5) .
N4B C39B 1.377(5) .
N4B H4B 0.8600 .
C4B C5B 1.521(6) .
N5B N6B 1.351(4) .
N5B C14B 1.364(5) .
N5B C9B 1.446(5) .
C13B N6B 1.351(4) .
C13B C14B 1.364(5) .
C13B C9B 1.446(5) .
C5B C15B 1.520(6) .
C5B C12B 1.528(6) .
C5B C6B 1.542(6) .
N6B N6B 1.315(6) 4_565
C6B C11B 1.394(6) .
C6B C7B 1.397(6) .
C7B C8B 1.375(6) .
C7B H7B 0.9300 .
C8B C9B 1.396(6) .
C8B H8B 0.9300 .
N8B N8B 1.307(6) 4_565
N8B C34B 1.366(5) .
N8B N9B 1.366(5) .
C9B C10B 1.375(6) .
C10B C11B 1.377(5) .
C10B H10B 0.9300 .
C11B H11B 0.9300 .
C12B H12D 0.9600 .
C12B H12E 0.9600 .
C12B H12F 0.9600 .
C14B C13B 1.364(5) 4_565
C14B N5B 1.364(5) 4_565
C14B H14B 0.9300 .
C15B C16B 1.365(6) .
C16B C17B 1.397(7) .
C16B H16B 0.9300 .
C17B C18B 1.364(6) .
C17B H17B 0.9300 .
C18B C19B 1.515(6) .
C19B C22B 1.521(6) .
C19B C21B 1.544(6) .
C19B C20B 1.546(6) .
C20B H20D 0.9600 .
C20B H20E 0.9600 .
C20B H20F 0.9600 .
C21B H21D 0.9600 .
C21B H21E 0.9600 .
C21B H21F 0.9600 .
C22B C23B 1.372(5) .
C23B C24B 1.410(6) .
C23B H23B 0.9300 .
C24B C25B 1.368(5) .
C24B H24B 0.9300 .
C25B C26B 1.516(6) .
C26B C36B 1.511(6) .
C26B C33B 1.534(6) .
C26B C27B 1.541(6) .
C27B C28B 1.385(6) .
C27B C32B 1.386(6) .
C28B C29B 1.380(6) .
C28B H28B 0.9300 .
C29B C30B 1.379(6) .
C29B H29B 0.9300 .
C30B C31B 1.388(6) .
C30B N9B 1.448(5) .
C30B C34B 1.448(5) .
C31B C32B 1.358(6) .
C31B H31B 0.9300 .
C32B H32B 0.9300 .
C33B H33D 0.9600 .
C33B H33E 0.9600 .
C33B H33F 0.9600 .
C34B C35B 1.348(5) .
N9B C35B 1.348(5) .
C35B N9B 1.348(5) 4_565
C35B C34B 1.348(5) 4_565
C35B H35B 0.9300 .
C36B C37B 1.362(6) .
C37B C38B 1.414(6) .
C37B H37B 0.9300 .
C38B C39B 1.355(6) .
C38B H38B 0.9300 .
C39B C40B 1.513(6) .
C40B C41B 1.533(6) .
C40B C42B 1.535(6) .
C41B H41D 0.9600 .
C41B H41E 0.9600 .
C41B H41F 0.9600 .
C42B H42D 0.9600 .
C42B H42E 0.9600 .
C42B H42F 0.9600 .
N1C C1C 1.485(5) .
N1C C9C 1.487(5) .
N1C C5C 1.488(4) .
N1C C13C 1.501(5) .
C1C C2C 1.537(3) .
C1C H1CC 0.9700 .
C1C H1CD 0.9700 .
C2C C3C 1.541(4) .
C2C H2E 0.9700 .
C2C H2F 0.9700 .
C3C C4C 1.541(4) .
C3C H3E 0.9700 .
C3C H3F 0.9700 .
C4C H4J 0.9600 .
C4C H4K 0.9600 .
C4C H4M 0.9600 .
C5C C6C 1.525(4) .
C5C H5CA 0.9700 .
C5C H5CB 0.9700 .
C6C C7C 1.540(3) .
C6C H6CA 0.9700 .
C6C H6CB 0.9700 .
C7C C8C 1.538(4) .
C7C H7CA 0.9700 .
C7C H7CB 0.9700 .
C8C H8CA 0.9600 .
C8C H8CB 0.9601 .
C8C H8CC 0.9599 .
C9C C10C 1.526(3) .
C9C H9CA 0.9700 .
C9C H9CB 0.9700 .
C10C C11C 1.533(4) .
C10C H10C 0.9700 .
C10C H10D 0.9700 .
C11C C12C 1.538(4) .
C11C H11C 0.9700 .
C11C H11D 0.9700 .
C12C H12G 0.9600 .
C12C H12H 0.9599 .
C12C H12I 0.9600 .
C13C C14C 1.529(3) .
C13C H13A 0.9700 .
C13C H13B 0.9700 .
C14C C15C 1.530(3) .
C14C H14Q 0.9700 .
C14C H143 0.9700 .
C15C C16C 1.536(3) .
C15C H15A 0.9700 .
C15C H15B 0.9700 .
C16C H16C 0.9600 .
C16C H16D 0.9600 .
C16C H16E 0.9599 .
N1D C9D 1.482(5) .
N1D C13D 1.491(5) .
N1D C1D 1.491(5) .
N1D C5D 1.497(5) .
C1D C2D 1.544(4) .
C1D H1DA 0.9700 .
C1D H1DB 0.9700 .
C2D C3D 1.541(4) .
C2D H2DA 0.9700 .
C2D H2DB 0.9700 .
C3D C4D 1.545(4) .
C3D H3DA 0.9700 .
C3D H3DB 0.9700 .
C4D H4DA 0.9600 .
C4D H4DB 0.9600 .
C4D H4DC 0.9600 .
C5D C6D 1.518(4) .
C5D H5DA 0.9700 .
C5D H5DB 0.9700 .
C6D C7D 1.536(4) .
C6D H6DA 0.9700 .
C6D H6DB 0.9700 .
C7D C8D 1.543(4) .
C7D H7DA 0.9700 .
C7D H7DB 0.9700 .
C8D H8DA 0.9600 .
C8D H8DB 0.9600 .
C8D H8DC 0.9600 .
C9D C10D 1.523(4) .
C9D H9DA 0.9700 .
C9D H9DB 0.9700 .
C10D C11D 1.528(4) .
C10D H10G 0.9700 .
C10D H10H 0.9700 .
C11D C12D 1.531(4) .
C11D H11G 0.9700 .
C11D H11H 0.9700 .
C12D H12L 0.9600 .
C12D H12M 0.9600 .
C12D H12N 0.9600 .
C13D C14D 1.532(4) .
C13D H13E 0.9700 .
C13D H13F 0.9700 .
C14D C15D 1.532(4) .
C14D H14E 0.9700 .
C14D H14F 0.9700 .
C15D C16D 1.541(4) .
C15D H15E 0.9700 .
C15D H15F 0.9700 .
C16D H16I 0.9600 .
C16D H16G 0.9600 .
C16D H16H 0.9600 .
N1D' C1D' 1.481(5) .
N1D' C9D' 1.481(5) .
N1D' C5D' 1.501(5) .
N1D' C134 1.501(5) .
C1D' C2D' 1.540(4) .
C1D' H1DC 0.9700 .
C1D' H1DD 0.9700 .
C2D' C3D' 1.543(4) .
C2D' H2DC 0.9700 .
C2D' H2DD 0.9700 .
C3D' C4D' 1.542(4) .
C3D' H3DC 0.9700 .
C3D' H3DD 0.9700 .
C4D' H4DE 0.9600 .
C4D' H4DF 0.9600 .
C4D' H4DG 0.9600 .
C5D' C6D' 1.526(4) .
C5D' H5DC 0.9700 .
C5D' H5DD 0.9700 .
C6D' C7D' 1.537(4) .
C6D' H6DE 0.9700 .
C6D' H6DF 0.9700 .
C7D' C8D' 1.539(4) .
C7D' H7DC 0.9700 .
C7D' H7DD 0.9700 .
C8D' H8DD 0.9600 .
C8D' H8DE 0.9600 .
C8D' H8DF 0.9600 .
C9D' C104 1.520(4) .
C9D' H9DC 0.9700 .
C9D' H9DD 0.9700 .
C104 C114 1.529(4) .
C104 H10O 0.9700 .
C104 H10P 0.9700 .
C114 C124 1.540(4) .
C114 H11O 0.9700 .
C114 H11P 0.9700 .
C124 H12O 0.9600 .
C124 H12P 0.9600 .
C124 H12Q 0.9600 .
C134 C144 1.530(4) .
C134 H13O 0.9700 .
C134 H13P 0.9700 .
C144 C154 1.531(4) .
C144 H14O 0.9700 .
C144 H14P 0.9700 .
C154 C164 1.540(4) .
C154 H15O 0.9700 .
C154 H15P 0.9700 .
C164 H16O 0.9600 .
C164 H16P 0.9600 .
C164 H16Q 0.9600 .
N1E C9E 1.487(5) .
N1E C5E 1.490(4) .
N1E C1E 1.491(4) .
N1E C13E 1.498(5) .
C1E C2E 1.536(3) .
C1E H1E1 0.9700 .
C1E H1E2 0.9700 .
C2E C3E 1.543(3) .
C2E H2E1 0.9700 .
C2E H2E2 0.9700 .
C3E C4E 1.554(5) .
C3E H3E1 0.9700 .
C3E H3E2 0.9700 .
C4E H4E1 0.9600 .
C4E H4E2 0.9600 .
C4E H4E3 0.9601 .
C5E C6E 1.518(3) .
C5E H5E1 0.9700 .
C5E H5E2 0.9700 .
C6E C7E 1.532(3) .
C6E H6E1 0.9700 .
C6E H6E2 0.9700 .
C7E C8E 1.545(4) .
C7E H7E1 0.9700 .
C7E H7E2 0.9700 .
C8E H8E1 0.9600 .
C8E H8E2 0.9600 .
C8E H8E3 0.9601 .
C9E C10E 1.523(3) .
C9E H9E1 0.9700 .
C9E H9E2 0.9700 .
C10E C11E 1.528(3) .
C10E H10U 0.9700 .
C10E H10V 0.9700 .
C11E C12E 1.537(4) .
C11E H11U 0.9700 .
C11E H11V 0.9700 .
C12E H12U 0.9600 .
C12E H12V 0.9600 .
C12E H12W 0.9600 .
C13E C14E 1.529(3) .
C13E H13C 0.9700 .
C13E H13D 0.9700 .
C14E C15E 1.534(3) .
C14E H14C 0.9700 .
C14E H14D 0.9700 .
C15E C16E 1.537(4) .
C15E H15C 0.9700 .
C15E H15D 0.9700 .
C16E H16X 0.9599 .
C16E H16Y 0.9600 .
C16E H16Z 0.9600 .
N1F C9F 1.505(6) .
N1F C5F 1.506(7) .
N1F C1F 1.506(7) .
N1F C13F 1.511(7) .
C1F C2F 1.526(5) .
C1F H1F1 0.9700 .
C1F H1F2 0.9700 .
C2F C3F 1.548(5) .
C2F H2F1 0.9700 .
C2F H2F2 0.9700 .
C3F C4F 1.451(12) .
C3F H3F1 0.9700 .
C3F H3F2 0.9700 .
C4F H4FA 0.9601 .
C4F H4FB 0.9599 .
C4F H4FC 0.9598 .
C5F C6F 1.518(5) .
C5F H5F1 0.9700 .
C5F H5F2 0.9700 .
C6F C7F 1.520(5) .
C6F H6F1 0.9700 .
C6F H6F2 0.9700 .
C7F C8F 1.547(5) .
C7F H7F1 0.9700 .
C7F H7F2 0.9700 .
C8F H8F1 0.9600 .
C8F H8F2 0.9600 .
C8F H8F3 0.9600 .
C9F C10F 1.525(5) .
C9F H9F1 0.9700 .
C9F H9F2 0.9700 .
C10F C11F 1.537(5) .
C10F H10I 0.9700 .
C10F H10J 0.9700 .
C11F C12F 1.539(5) .
C11F H11I 0.9700 .
C11F H11J 0.9700 .
C12F H12J 0.9600 .
C12F H12K 0.9600 .
C12F H12R 0.9600 .
C13F C14F 1.523(4) .
C13F H13G 0.9700 .
C13F H13H 0.9700 .
C14F C15F 1.535(5) .
C14F H14G 0.9700 .
C14F H14H 0.9700 .
C15F C16F 1.540(5) .
C15F H15G 0.9700 .
C15F H15H 0.9700 .
C16F H16J 0.9600 .
C16F H16K 0.9600 .
C16F H16L 0.9600 .
F1S C1S 1.339(8) .
F2S C6S 1.321(10) .
C1S C2S 1.3900 .
C1S C6S 1.3900 .
C2S C3S 1.3900 .
C2S H2S 0.9300 .
C3S C4S 1.3900 .
C3S H3S 0.9300 .
C4S C5S 1.3900 .
C4S H4S 0.9300 .
C5S C6S 1.3900 .
C5S H5S 0.9300 .

loop_
_geom_torsion_atom_site_label_1
_geom_torsion_atom_site_label_2
_geom_torsion_atom_site_label_3
_geom_torsion_atom_site_label_4
_geom_torsion
_geom_torsion_site_symmetry_1
_geom_torsion_site_symmetry_4
C4A N1A C1A C2A 0.3(4) . .
C4A N1A C1A C40A -177.6(4) . .
N1A C1A C2A C3A -0.3(5) . .
C40A C1A C2A C3A 177.4(4) . .
C1A C2A C3A C4A 0.1(5) . .
C2A C3A C4A N1A 0.1(4) . .
C2A C3A C4A C5A -177.8(4) . .
C1A N1A C4A C3A -0.2(4) . .
C1A N1A C4A C5A 177.8(3) . .
C3A C4A C5A C15A -116.6(5) . .
N1A C4A C5A C15A 65.8(4) . .
C3A C4A C5A C6A 118.7(4) . .
N1A C4A C5A C6A -58.9(5) . .
C3A C4A C5A C12A 3.3(6) . .
N1A C4A C5A C12A -174.3(3) . .
C14A N5A N6A N6A -0.3(4) . 4_565
C9A N5A N6A N6A 174.6(3) . 4_565
C14A C13A N6A N6A -0.3(4) . 4_565
C9A C13A N6A N6A 174.6(3) . 4_565
C4A C5A C6A C11A -35.6(5) . .
C15A C5A C6A C11A -161.6(4) . .
C12A C5A C6A C11A 81.0(4) . .
C4A C5A C6A C7A 149.4(4) . .
C15A C5A C6A C7A 23.4(5) . .
C12A C5A C6A C7A -93.9(4) . .
C11A C6A C7A C8A 2.3(6) . .
C5A C6A C7A C8A 177.5(4) . .
C35A N7A N8A N8A -0.1(4) . 4_565
C30A N7A N8A N8A -177.5(3) . 4_565
C35A C34A N8A N8A -0.1(4) . 4_565
C30A C34A N8A N8A -177.5(3) . 4_565
C6A C7A C8A C9A -0.8(6) . .
C7A C8A C9A C10A -2.0(6) . .
C7A C8A C9A C13A 177.8(4) . .
C7A C8A C9A N5A 177.8(4) . .
N6A C13A C9A C8A 179.2(4) . .
C14A C13A C9A C8A -7.0(7) . .
N6A C13A C9A C10A -1.0(6) . .
C14A C13A C9A C10A 172.8(5) . .
N6A N5A C9A C8A 179.2(4) . .
C14A N5A C9A C8A -7.0(7) . .
N6A N5A C9A C10A -1.0(6) . .
C14A N5A C9A C10A 172.8(5) . .
C8A C9A C10A C11A 3.2(6) . .
C13A C9A C10A C11A -176.6(4) . .
N5A C9A C10A C11A -176.6(4) . .
C7A C6A C11A C10A -1.1(6) . .
C5A C6A C11A C10A -176.2(4) . .
C9A C10A C11A C6A -1.6(6) . .
N6A C13A C14A C13A 0.4(6) . 4_565
C9A C13A C14A C13A -174.1(3) . 4_565
N6A N5A C14A N5A 0.4(6) . 4_565
C9A N5A C14A N5A -174.1(3) . 4_565
C18A N2A C15A C16A 1.4(5) . .
C18A N2A C15A C5A -170.8(4) . .
C4A C5A C15A C16A 119.0(5) . .
C6A C5A C15A C16A -116.1(5) . .
C12A C5A C15A C16A -0.5(6) . .
C4A C5A C15A N2A -71.0(5) . .
C6A C5A C15A N2A 54.0(5) . .
C12A C5A C15A N2A 169.5(3) . .
N2A C15A C16A C17A -0.9(4) . .
C5A C15A C16A C17A 170.2(4) . .
C15A C16A C17A C18A 0.1(5) . .
C15A N2A C18A C17A -1.4(5) . .
C15A N2A C18A C19A 175.7(4) . .
C16A C17A C18A N2A 0.8(5) . .
C16A C17A C18A C19A -175.9(5) . .
N2A C18A C19A C22A 68.5(6) . .
C17A C18A C19A C22A -115.3(5) . .
N2A C18A C19A C20A -54.0(6) . .
C17A C18A C19A C20A 122.2(5) . .
N2A C18A C19A C21A -171.0(4) . .
C17A C18A C19A C21A 5.2(8) . .
C25A N3A C22A C23A 0.6(5) . .
C25A N3A C22A C19A -178.6(4) . .
C18A C19A C22A C23A 112.4(6) . .
C20A C19A C22A C23A -126.2(6) . .
C21A C19A C22A C23A -8.0(7) . .
C18A C19A C22A N3A -68.7(6) . .
C20A C19A C22A N3A 52.7(6) . .
C21A C19A C22A N3A 170.9(4) . .
N3A C22A C23A C24A -0.6(6) . .
C19A C22A C23A C24A 178.4(5) . .
C22A C23A C24A C25A 0.4(6) . .
C23A C24A C25A N3A -0.1(6) . .
C23A C24A C25A C26A -173.7(5) . .
C22A N3A C25A C24A -0.3(5) . .
C22A N3A C25A C26A 174.2(4) . .
C24A C25A C26A C36A -116.3(6) . .
N3A C25A C26A C36A 70.9(6) . .
C24A C25A C26A C27A 118.2(6) . .
N3A C25A C26A C27A -54.6(6) . .
C24A C25A C26A C33A 2.1(8) . .
N3A C25A C26A C33A -170.7(4) . .
C25A C26A C27A C32A -29.9(6) . .
C36A C26A C27A C32A -155.6(5) . .
C33A C26A C27A C32A 86.5(6) . .
C25A C26A C27A C28A 153.3(4) . .
C36A C26A C27A C28A 27.6(6) . .
C33A C26A C27A C28A -90.3(5) . .
C32A C27A C28A C29A 1.8(7) . .
C26A C27A C28A C29A 178.6(4) . .
C27A C28A C29A C30A 0.5(7) . .
C28A C29A C30A C31A -2.8(7) . .
C28A C29A C30A N7A 177.7(4) . .
C28A C29A C30A C34A 177.7(4) . .
C35A N7A C30A C31A 21.4(8) . .
N8A N7A C30A C31A -161.8(5) . .
C35A N7A C30A C29A -159.1(6) . .
N8A N7A C30A C29A 17.7(7) . .
C35A C34A C30A C31A 21.4(8) . .
N8A C34A C30A C31A -161.8(5) . .
C35A C34A C30A C29A -159.1(6) . .
N8A C34A C30A C29A 17.7(7) . .
C29A C30A C31A C32A 2.8(9) . .
N7A C30A C31A C32A -177.6(5) . .
C34A C30A C31A C32A -177.6(5) . .
C28A C27A C32A C31A -1.8(9) . .
C26A C27A C32A C31A -178.7(5) . .
C30A C31A C32A C27A -0.5(10) . .
N8A N7A C35A N7A 0.2(7) . 4_565
C30A N7A C35A N7A 177.5(3) . 4_565
N8A C34A C35A C34A 0.2(7) . 4_565
C30A C34A C35A C34A 177.5(3) . 4_565
C39A N4A C36A C37A 0.7(5) . .
C39A N4A C36A C26A -179.4(4) . .
C25A C26A C36A C37A 108.6(6) . .
C27A C26A C36A C37A -127.0(5) . .
C33A C26A C36A C37A -9.6(7) . .
C25A C26A C36A N4A -71.2(5) . .
C27A C26A C36A N4A 53.2(6) . .
C33A C26A C36A N4A 170.6(4) . .
N4A C36A C37A C38A -0.7(5) . .
C26A C36A C37A C38A 179.4(4) . .
C36A C37A C38A C39A 0.5(5) . .
C37A C38A C39A N4A -0.1(5) . .
C37A C38A C39A C40A -174.6(4) . .
C36A N4A C39A C38A -0.4(5) . .
C36A N4A C39A C40A 174.8(4) . .
C38A C39A C40A C42A 5.6(7) . .
N4A C39A C40A C42A -168.1(4) . .
C38A C39A C40A C1A -114.2(5) . .
N4A C39A C40A C1A 72.0(5) . .
C38A C39A C40A C41A 123.6(5) . .
N4A C39A C40A C41A -50.2(5) . .
C2A C1A C40A C39A 118.7(5) . .
N1A C1A C40A C39A -64.0(5) . .
C2A C1A C40A C42A -1.6(6) . .
N1A C1A C40A C42A 175.8(4) . .
C2A C1A C40A C41A -118.6(5) . .
N1A C1A C40A C41A 58.7(5) . .
C4B N1B C1B C2B 0.1(4) . .
C4B N1B C1B C40B -176.7(3) . .
N1B C1B C2B C3B -0.3(4) . .
C40B C1B C2B C3B 176.1(4) . .
C1B C2B C3B C4B 0.4(5) . .
C1B N1B C4B C3B 0.1(4) . .
C1B N1B C4B C5B -179.2(3) . .
C2B C3B C4B N1B -0.3(4) . .
C2B C3B C4B C5B 178.9(4) . .
N1B C4B C5B C15B 70.0(5) . .
C3B C4B C5B C15B -109.1(5) . .
N1B C4B C5B C12B -170.2(3) . .
C3B C4B C5B C12B 10.6(6) . .
N1B C4B C5B C6B -52.4(5) . .
C3B C4B C5B C6B 128.5(4) . .
C14B N5B N6B N6B -0.4(4) . 4_565
C9B N5B N6B N6B 178.6(3) . 4_565
C14B C13B N6B N6B -0.4(4) . 4_565
C9B C13B N6B N6B 178.6(3) . 4_565
C15B C5B C6B C11B -156.2(4) . .
C4B C5B C6B C11B -33.2(5) . .
C12B C5B C6B C11B 85.8(5) . .
C15B C5B C6B C7B 28.0(5) . .
C4B C5B C6B C7B 151.1(4) . .
C12B C5B C6B C7B -90.0(5) . .
C11B C6B C7B C8B 0.9(6) . .
C5B C6B C7B C8B 176.9(4) . .
C6B C7B C8B C9B -0.4(6) . .
C7B C8B C9B C10B -0.5(6) . .
C7B C8B C9B N5B 178.3(4) . .
C7B C8B C9B C13B 178.3(4) . .
N6B N5B C9B C10B -25.6(6) . .
C14B N5B C9B C10B 153.2(5) . .
N6B N5B C9B C8B 155.7(4) . .
C14B N5B C9B C8B -25.5(6) . .
N6B C13B C9B C10B -25.6(6) . .
C14B C13B C9B C10B 153.2(5) . .
N6B C13B C9B C8B 155.7(4) . .
C14B C13B C9B C8B -25.5(6) . .
C8B C9B C10B C11B 0.9(6) . .
N5B C9B C10B C11B -177.8(4) . .
C13B C9B C10B C11B -177.8(4) . .
C9B C10B C11B C6B -0.5(6) . .
C7B C6B C11B C10B -0.4(6) . .
C5B C6B C11B C10B -176.3(4) . .
N6B C13B C14B C13B 0.7(6) . 4_565
C9B C13B C14B C13B -178.3(2) . 4_565
N6B N5B C14B N5B 0.7(6) . 4_565
C9B N5B C14B N5B -178.3(2) . 4_565
C18B N2B C15B C16B 1.5(5) . .
C18B N2B C15B C5B -173.1(4) . .
C4B C5B C15B C16B 114.4(5) . .
C12B C5B C15B C16B -5.2(6) . .
C6B C5B C15B C16B -122.0(5) . .
C4B C5B C15B N2B -72.3(5) . .
C12B C5B C15B N2B 168.0(4) . .
C6B C5B C15B N2B 51.2(5) . .
N2B C15B C16B C17B -0.9(5) . .
C5B C15B C16B C17B 173.1(4) . .
C15B C16B C17B C18B 0.0(6) . .
C16B C17B C18B N2B 0.9(5) . .
C16B C17B C18B C19B -175.8(4) . .
C15B N2B C18B C17B -1.5(5) . .
C15B N2B C18B C19B 175.5(4) . .
C17B C18B C19B C22B -110.3(5) . .
N2B C18B C19B C22B 73.5(5) . .
C17B C18B C19B C21B 8.2(7) . .
N2B C18B C19B C21B -167.9(4) . .
C17B C18B C19B C20B 127.7(5) . .
N2B C18B C19B C20B -48.5(5) . .
C25B N3B C22B C23B 0.9(4) . .
C25B N3B C22B C19B -178.0(4) . .
C18B C19B C22B C23B 112.0(5) . .
C21B C19B C22B C23B -7.2(7) . .
C20B C19B C22B C23B -125.8(5) . .
C18B C19B C22B N3B -69.4(5) . .
C21B C19B C22B N3B 171.4(4) . .
C20B C19B C22B N3B 52.8(5) . .
N3B C22B C23B C24B -1.2(4) . .
C19B C22B C23B C24B 177.5(4) . .
C22B C23B C24B C25B 1.1(5) . .
C22B N3B C25B C24B -0.2(4) . .
C22B N3B C25B C26B 172.8(3) . .
C23B C24B C25B N3B -0.5(4) . .
C23B C24B C25B C26B -172.8(4) . .
N3B C25B C26B C36B 69.7(5) . .
C24B C25B C26B C36B -119.0(5) . .
N3B C25B C26B C33B -169.9(4) . .
C24B C25B C26B C33B 1.4(6) . .
N3B C25B C26B C27B -53.7(5) . .
C24B C25B C26B C27B 117.6(5) . .
C36B C26B C27B C28B 29.9(5) . .
C25B C26B C27B C28B 154.2(4) . .
C33B C26B C27B C28B -88.8(5) . .
C36B C26B C27B C32B -154.3(4) . .
C25B C26B C27B C32B -30.0(5) . .
C33B C26B C27B C32B 87.0(5) . .
C32B C27B C28B C29B 2.3(6) . .
C26B C27B C28B C29B 178.1(4) . .
C27B C28B C29B C30B -0.9(6) . .
C28B C29B C30B C31B -1.8(6) . .
C28B C29B C30B N9B 176.4(4) . .
C28B C29B C30B C34B 176.4(4) . .
C29B C30B C31B C32B 3.3(7) . .
N9B C30B C31B C32B -175.0(4) . .
C34B C30B C31B C32B -175.0(4) . .
C30B C31B C32B C27B -1.9(7) . .
C28B C27B C32B C31B -0.8(7) . .
C26B C27B C32B C31B -176.7(4) . .
N8B N8B C34B C35B 0.2(4) 4_565 .
N8B N8B C34B C30B -176.9(3) 4_565 .
C29B C30B C34B C35B -166.2(5) . .
C31B C30B C34B C35B 12.1(7) . .
C29B C30B C34B N8B 10.2(6) . .
C31B C30B C34B N8B -171.6(4) . .
N8B N8B N9B C35B 0.2(4) 4_565 .
N8B N8B N9B C30B -176.9(3) 4_565 .
C29B C30B N9B C35B -166.2(5) . .
C31B C30B N9B C35B 12.1(7) . .
C29B C30B N9B N8B 10.2(6) . .
C31B C30B N9B N8B -171.6(4) . .
N8B C34B C35B C34B -0.3(6) . 4_565
C30B C34B C35B C34B 176.5(3) . 4_565
N8B N9B C35B N9B -0.3(6) . 4_565
C30B N9B C35B N9B 176.5(3) . 4_565
C39B N4B C36B C37B 0.7(4) . .
C39B N4B C36B C26B -176.0(4) . .
C25B C26B C36B C37B 117.4(5) . .
C33B C26B C36B C37B -2.6(6) . .
C27B C26B C36B C37B -120.2(5) . .
C25B C26B C36B N4B -66.8(5) . .
C33B C26B C36B N4B 173.2(4) . .
C27B C26B C36B N4B 55.6(5) . .
N4B C36B C37B C38B -0.1(4) . .
C26B C36B C37B C38B 176.3(4) . .
C36B C37B C38B C39B -0.5(5) . .
C37B C38B C39B N4B 0.9(4) . .
C37B C38B C39B C40B -177.1(4) . .
C36B N4B C39B C38B -1.0(4) . .
C36B N4B C39B C40B 177.2(4) . .
C2B C1B C40B C39B 110.8(5) . .
N1B C1B C40B C39B -73.4(5) . .
C2B C1B C40B C41B -126.3(5) . .
N1B C1B C40B C41B 49.6(5) . .
C2B C1B C40B C42B -8.1(6) . .
N1B C1B C40B C42B 167.7(4) . .
C38B C39B C40B C1B -115.6(5) . .
N4B C39B C40B C1B 66.7(5) . .
C38B C39B C40B C41B 121.0(5) . .
N4B C39B C40B C41B -56.6(5) . .
C38B C39B C40B C42B 4.0(6) . .
N4B C39B C40B C42B -173.7(4) . .
C9C N1C C1C C2C -63.6(8) . .
C5C N1C C1C C2C 53.4(8) . .
C13C N1C C1C C2C 173.6(7) . .
N1C C1C C2C C3C 159.6(7) . .
C1C C2C C3C C4C -88.4(10) . .
C1C N1C C5C C6C 64.2(11) . .
C9C N1C C5C C6C -176.2(10) . .
C13C N1C C5C C6C -54.7(11) . .
N1C C5C C6C C7C -178.0(8) . .
C5C C6C C7C C8C -146.0(13) . .
C1C N1C C9C C10C -172.7(7) . .
C5C N1C C9C C10C 67.6(8) . .
C13C N1C C9C C10C -52.5(8) . .
N1C C9C C10C C11C 172.1(6) . .
C9C C10C C11C C12C -72.4(11) . .
C1C N1C C13C C14C 65.7(8) . .
C9C N1C C13C C14C -56.0(7) . .
C5C N1C C13C C14C -173.9(6) . .
N1C C13C C14C C15C 169.0(5) . .
C13C C14C C15C C16C -72.6(9) . .
C9D N1D C1D C2D -73.2(14) . .
C13D N1D C1D C2D 161.4(13) . .
C5D N1D C1D C2D 43.0(14) . .
N1D C1D C2D C3D 166.6(14) . .
C1D C2D C3D C4D 176.3(18) . .
C9D N1D C5D C6D -117.0(11) . .
C13D N1D C5D C6D 5.8(12) . .
C1D N1D C5D C6D 123.0(10) . .
N1D C5D C6D C7D -67.5(12) . .
C5D C6D C7D C8D -118.6(15) . .
C13D N1D C9D C10D 11.9(12) . .
C1D N1D C9D C10D -110.5(11) . .
C5D N1D C9D C10D 132.3(11) . .
N1D C9D C10D C11D -121.7(10) . .
C9D C10D C11D C12D -126.5(12) . .
C9D N1D C13D C14D -56.7(10) . .
C1D N1D C13D C14D 67.7(10) . .
C5D N1D C13D C14D -175.1(9) . .
N1D C13D C14D C15D -137.7(8) . .
C13D C14D C15D C16D 102.9(11) . .
C9D' N1D' C1D' C2D' -64.0(15) . .
C5D' N1D' C1D' C2D' 54.0(15) . .
C134 N1D' C1D' C2D' 171.3(14) . .
N1D' C1D' C2D' C3D' -162.5(14) . .
C1D' C2D' C3D' C4D' -165.7(17) . .
C1D' N1D' C5D' C6D' -92.1(13) . .
C9D' N1D' C5D' C6D' 30.7(14) . .
C134 N1D' C5D' C6D' 151.4(13) . .
N1D' C5D' C6D' C7D' -164.2(11) . .
C5D' C6D' C7D' C8D' -103.6(19) . .
C1D' N1D' C9D' C104 -72.9(10) . .
C5D' N1D' C9D' C104 167.2(10) . .
C134 N1D' C9D' C104 49.0(11) . .
N1D' C9D' C104 C114 -102.1(13) . .
C9D' C104 C114 C124 -158.5(15) . .
C1D' N1D' C134 C144 -21.0(9) . .
C9D' N1D' C134 C144 -146.5(8) . .
C5D' N1D' C134 C144 96.9(8) . .
N1D' C134 C144 C154 -100.1(12) . .
C134 C144 C154 C164 -154.7(11) . .
C9E N1E C1E C2E -62.7(7) . .
C5E N1E C1E C2E 55.4(7) . .
C13E N1E C1E C2E 174.9(7) . .
N1E C1E C2E C3E 164.9(6) . .
C1E C2E C3E C4E -177.5(8) . .
C9E N1E C5E C6E -164.6(5) . .
C1E N1E C5E C6E 74.8(6) . .
C13E N1E C5E C6E -41.3(7) . .
N1E C5E C6E C7E -83.9(8) . .
C5E C6E C7E C8E -172.4(9) . .
C5E N1E C9E C10E -178.6(5) . .
C1E N1E C9E C10E -59.1(6) . .
C13E N1E C9E C10E 59.0(6) . .
N1E C9E C10E C11E 90.3(8) . .
C9E C10E C11E C12E 157.5(10) . .
C9E N1E C13E C14E 51.6(8) . .
C5E N1E C13E C14E -68.5(8) . .
C1E N1E C13E C14E 172.9(6) . .
N1E C13E C14E C15E 167.4(6) . .
C13E C14E C15E C16E -73.3(9) . .
C9F N1F C1F C2F 178.8(8) . .
C5F N1F C1F C2F 58.1(9) . .
C13F N1F C1F C2F -61.3(9) . .
N1F C1F C2F C3F -166.4(7) . .
C1F C2F C3F C4F 83.3(11) . .
C9F N1F C5F C6F -70.5(7) . .
C1F N1F C5F C6F 47.4(8) . .
C13F N1F C5F C6F 168.9(6) . .
N1F C5F C6F C7F 83.1(9) . .
C5F C6F C7F C8F 168.2(11) . .
C5F N1F C9F C10F -54.5(8) . .
C1F N1F C9F C10F -176.8(7) . .
C13F N1F C9F C10F 63.6(7) . .
N1F C9F C10F C11F -168.3(6) . .
C9F C10F C11F C12F 177.9(8) . .
C9F N1F C13F C14F 55.2(7) . .
C5F N1F C13F C14F 175.5(5) . .
C1F N1F C13F C14F -61.4(7) . .
N1F C13F C14F C15F -87.6(8) . .
C13F C14F C15F C16F -153.7(10) . .
F1S C1S C2S C3S -177.5(7) . .
C6S C1S C2S C3S 0.0 . .
C1S C2S C3S C4S 0.0 . .
C2S C3S C4S C5S 0.0 . .
C3S C4S C5S C6S 0.0 . .
C4S C5S C6S F2S -178.5(9) . .
C4S C5S C6S C1S 0.0 . .
F1S C1S C6S F2S -3.9(11) . .
C2S C1S C6S F2S 178.4(9) . .
F1S C1S C6S C5S 177.6(7) . .
C2S C1S C6S C5S 0.0 . .
